data_1575829
loop_
_publ_author_name
'Li, Qinzhen'
'Jiang, Tingting'
'Yang, Sha'
'Chai, Jinsong'
'Yu, Haizhu'
'Zhu, Manzhou'

_publ_section_title
;
 Construction of a homologous series of metal nanoclusters and
 implications for structure-activity correlations.
;
_journal_issue 42
_journal_name_full 'Chemical science'
_journal_page_first 19669
_journal_page_last 19676
_journal_paper_doi 10.1039/d5sc06282a
_journal_volume 16
_journal_year 2025
_chemical_formula_moiety 'C176 H238 Au24 O P2 S14, 2.5(C7 H8)'
_chemical_formula_sum 'C193.5 H258 Au24 O P2 S14'
_chemical_formula_weight 7837.96
_space_group_crystal_system monoclinic
_space_group_IT_number 14
_space_group_name_Hall '-P 2ybc'
_space_group_name_H-M_alt 'P 1 21/c 1'
_atom_sites_solution_hydrogens geom
_audit_creation_date 2024-07-29
_audit_creation_method
;
Olex2 1.5
(compiled 2023.03.06 svn.rbb2c1857 for OlexSys, GUI svn.r6748)
;
_audit_update_record
;
2024-07-29 deposited with the CCDC.	2025-09-18 downloaded from the CCDC.
;
_cell_angle_alpha 90
_cell_angle_beta 105.1790(10)
_cell_angle_gamma 90
_cell_formula_units_Z 4
_cell_length_a 19.8760(2)
_cell_length_b 36.5485(4)
_cell_length_c 33.0304(3)
_cell_measurement_reflns_used 171160
_cell_measurement_temperature 120
_cell_measurement_theta_max 70.35
_cell_measurement_theta_min 3.69
_cell_volume 23157.4(4)
_computing_molecular_graphics 'Olex2 1.5 (Dolomanov et al., 2009)'
_computing_publication_material 'Olex2 1.5 (Dolomanov et al., 2009)'
_computing_structure_refinement 'ShelXL (Sheldrick, 2015)'
_computing_structure_solution 'SHELXT 2018/2 (Sheldrick, 2018)'
_diffrn_ambient_temperature 120
_diffrn_measured_fraction_theta_full 0.989
_diffrn_measured_fraction_theta_max 0.974
_diffrn_measurement_device_type 'STOE STADIVARI'
_diffrn_radiation_type CuK\a
_diffrn_radiation_wavelength 1.54186
_diffrn_reflns_av_R_equivalents 0.0508
_diffrn_reflns_av_unetI/netI 0.0543
_diffrn_reflns_Laue_measured_fraction_full 0.989
_diffrn_reflns_Laue_measured_fraction_max 0.974
_diffrn_reflns_limit_h_max 20
_diffrn_reflns_limit_h_min -24
_diffrn_reflns_limit_k_max 42
_diffrn_reflns_limit_k_min -43
_diffrn_reflns_limit_l_max 27
_diffrn_reflns_limit_l_min -40
_diffrn_reflns_number 179076
_diffrn_reflns_point_group_measured_fraction_full 0.989
_diffrn_reflns_point_group_measured_fraction_max 0.974
_diffrn_reflns_theta_full 67.686
_diffrn_reflns_theta_max 69.599
_diffrn_reflns_theta_min 4.333
_exptl_absorpt_coefficient_mu 29.378
_exptl_absorpt_correction_T_max 0.1812
_exptl_absorpt_correction_T_min 0.0108
_exptl_absorpt_correction_type multi-scan
_exptl_absorpt_process_details
;
STOE X-Red32, absorption correction by Gaussian integration, analogous to
P. Coppens, "The Evaluation of Absorption and Extinction in Single-Crystal
Structure Analysis", published in: F. R. Ahmed (Editor), "Crystallographic
Computing", Munksgaard, Copenhagen (1970), 255 - 270.
Afterwards scaling of reflection intensities was performed within STOE LANA.
J. Koziskova, F. Hahn, J. Richter, J. Kozisek, "Comparison of different
absorption corrections on the model structure of tetrakis(\m~2~-acetato)-
diaqua-di-copper(II)", Acta Chimica Slovaca, vol. 9, no. 2, 2016, pp. 136 - 140.
;
_exptl_crystal_colour brown
_exptl_crystal_colour_primary brown
_exptl_crystal_density_diffrn 2.248
_exptl_crystal_description block
_exptl_crystal_F_000 14308
_refine_diff_density_max 4.915
_refine_diff_density_min -2.795
_refine_diff_density_rms 0.355
_refine_ls_extinction_method none
_refine_ls_goodness_of_fit_ref 1.067
_refine_ls_hydrogen_treatment constr
_refine_ls_matrix_type full
_refine_ls_number_parameters 2214
_refine_ls_number_reflns 42445
_refine_ls_number_restraints 1369
_refine_ls_restrained_S_all 1.054
_refine_ls_R_factor_all 0.0856
_refine_ls_R_factor_gt 0.0746
_refine_ls_shift/su_max 0.001
_refine_ls_shift/su_mean 0.000
_refine_ls_structure_factor_coef Fsqd
_refine_ls_weighting_details 'w=1/[\s^2^(Fo^2^)+(0.0816P)^2^+1179.2114P] where P=(Fo^2^+2Fc^2^)/3'
_refine_ls_weighting_scheme calc
_refine_ls_wR_factor_gt 0.1975
_refine_ls_wR_factor_ref 0.2024
_reflns_Friedel_coverage 0.000
_reflns_number_gt 33969
_reflns_number_total 42445
_reflns_threshold_expression 'I > 2\s(I)'
_cod_data_source_file d5sc06282a2.cif
_cod_data_source_block Au24
_cod_depositor_comments 'Adding full bibliography for 1575828--1575830.cif.'
_cod_original_formula_sum 'C193.50 H258 Au24 O P2 S14'
_cod_database_code 1575829
_shelx_shelxl_version_number 2016/4
_shelx_space_group_comment
;
The symmetry employed for this shelxl refinement is uniquely defined
by the following loop, which should always be used as a source of
symmetry information in preference to the above space-group names.
They are only intended as comments.
;
_olex2_refinement_description
;
1. Restrained distances
 C8GA-C7GA = C8GA-C2HA = C2HA-C0HA = C9GA-C0HA = C1HA-C0HA = C5GA-C1HA = C6GA-
 C5GA = C5GA-C4GA = C8GA-C4GA = C6GA-C3GA = C9GA-C3GA = C7GA-C3GA
 1.55 with sigma of 0.01
 C6GA-C7GA
 2.5 with sigma of 0.01
 C9GA-C6GA
 2.5 with sigma of 0.01
 C1HA-C4GA
 2.5 with sigma of 0.01
 C0HA-C8GA
 2.5 with sigma of 0.01
 C1HA-C9GA
 2.5 with sigma of 0.01
 C6GA-C1HA
 2.5 with sigma of 0.01
 C8HA-C50
 1.5 with sigma of 0.01
 C4IA-C120
 1.5 with sigma of 0.01
 C9IA-C174
 1.5 with sigma of 0.01
 C4JA-C2JA
 1.5 with sigma of 0.01
 C8HA-C0IA \\sim C8HA-C2IA
 with sigma of 0.02
 C4IA-C3IA \\sim C4IA-C7IA
 with sigma of 0.02
 C2JA-C0JA \\sim C2JA-C5JA
 with sigma of 0.02
2. Restrained planarity
 C4IA, C3IA, C7IA, C44
 with sigma of 0.1
 C9IA, C174, C62, C48
 with sigma of 0.1
 C2JA, C0JA, C5JA, C3JA
 with sigma of 0.1
3. Rigid bond restraints
 C174, C95, C48, C105, C9IA, C8IA, C62
 with sigma for 1-2 distances of 0.01 and sigma for 1-3 distances of 0.01
 C104, C2JA, C4JA, C0JA, C5JA, C1JA, C3JA
 with sigma for 1-2 distances of 0.01 and sigma for 1-3 distances of 0.01
 C1IA, C8HA, C50, C2IA, C0IA, C65, C9HA
 with sigma for 1-2 distances of 0.01 and sigma for 1-3 distances of 0.01
 C4HA, C31, C83, C5HA, C3HA, C6HA, C7HA
 with sigma for 1-2 distances of 0.01 and sigma for 1-3 distances of 0.01
 C120, C7IA, C6IA, C3IA, C4IA, C44, C5IA
 with sigma for 1-2 distances of 0.01 and sigma for 1-3 distances of 0.01
4. Uiso/Uaniso restraints and constraints
Uanis(C3) \\sim Ueq, Uanis(C9) \\sim Ueq, Uanis(C23) \\sim Ueq, Uanis(C26)
\\sim Ueq, Uanis(C63) \\sim Ueq, Uanis(C74) \\sim Ueq, Uanis(C75) \\sim Ueq,
Uanis(C92) \\sim Ueq, Uanis(C94) \\sim Ueq, Uanis(C2) \\sim Ueq, Uanis(C0AA)
\\sim Ueq, Uanis(C30) \\sim Ueq, Uanis(C56) \\sim Ueq, Uanis(C86) \\sim Ueq,
Uanis(C19) \\sim Ueq, Uanis(C2AA) \\sim Ueq, Uanis(C28) \\sim Ueq, Uanis(C1AA)
\\sim Ueq, Uanis(C42) \\sim Ueq, Uanis(C43) \\sim Ueq, Uanis(C55) \\sim Ueq,
Uanis(C79) \\sim Ueq, Uanis(C84) \\sim Ueq, Uanis(C9BA) \\sim Ueq, Uanis(C113)
\\sim Ueq, Uanis(C116) \\sim Ueq, Uanis(C119) \\sim Ueq, Uanis(C7BA) \\sim Ueq,
Uanis(C132) \\sim Ueq, Uanis(C138) \\sim Ueq, Uanis(C144) \\sim Ueq,
Uanis(C148) \\sim Ueq, Uanis(C168) \\sim Ueq, Uanis(C170) \\sim Ueq,
Uanis(C188) \\sim Ueq, Uanis(C192) \\sim Ueq, Uanis(C5AA) \\sim Ueq, Uanis(C20)
\\sim Ueq, Uanis(C32) \\sim Ueq, Uanis(C7AA) \\sim Ueq, Uanis(C8AA) \\sim Ueq,
Uanis(C45) \\sim Ueq, Uanis(C53) \\sim Ueq, Uanis(C3AA) \\sim Ueq, Uanis(C9AA)
\\sim Ueq, Uanis(C64) \\sim Ueq, Uanis(C68) \\sim Ueq, Uanis(C82) \\sim Ueq,
Uanis(C88) \\sim Ueq, Uanis(C90) \\sim Ueq, Uanis(C91) \\sim Ueq, Uanis(C108)
\\sim Ueq, Uanis(C111) \\sim Ueq, Uanis(C130) \\sim Ueq, Uanis(C137) \\sim Ueq,
Uanis(C6AA) \\sim Ueq, Uanis(C140) \\sim Ueq, Uanis(C147) \\sim Ueq,
Uanis(C154) \\sim Ueq, Uanis(C158) \\sim Ueq, Uanis(C166) \\sim Ueq,
Uanis(C4AA) \\sim Ueq, Uanis(C173) \\sim Ueq, Uanis(C190) \\sim Ueq,
Uanis(C1BA) \\sim Ueq, Uanis(C2BA) \\sim Ueq, Uanis(C3BA) \\sim Ueq, Uanis(C34)
\\sim Ueq, Uanis(C36) \\sim Ueq, Uanis(C1CA) \\sim Ueq, Uanis(C4BA) \\sim Ueq,
Uanis(C58) \\sim Ueq, Uanis(C87) \\sim Ueq, Uanis(C100) \\sim Ueq, Uanis(C0BA)
\\sim Ueq, Uanis(C5BA) \\sim Ueq, Uanis(C0CA) \\sim Ueq, Uanis(C60) \\sim Ueq,
Uanis(C72) \\sim Ueq, Uanis(C85) \\sim Ueq, Uanis(C6BA) \\sim Ueq, Uanis(C135)
\\sim Ueq, Uanis(C139) \\sim Ueq, Uanis(C47) \\sim Ueq, Uanis(C123) \\sim Ueq,
Uanis(C8BA) \\sim Ueq, Uanis(C7) \\sim Ueq, Uanis(C10) \\sim Ueq, Uanis(C24)
\\sim Ueq, Uanis(C33) \\sim Ueq, Uanis(C37) \\sim Ueq, Uanis(C54) \\sim Ueq,
Uanis(C66) \\sim Ueq, Uanis(C101) \\sim Ueq, Uanis(C103) \\sim Ueq, Uanis(C6)
\\sim Ueq, Uanis(C3CA) \\sim Ueq, Uanis(C46) \\sim Ueq, Uanis(C51) \\sim Ueq,
Uanis(C2CA) \\sim Ueq, Uanis(C4CA) \\sim Ueq, Uanis(C69) \\sim Ueq, Uanis(C71)
\\sim Ueq, Uanis(C81) \\sim Ueq, Uanis(C102) \\sim Ueq, Uanis(C13) \\sim Ueq,
Uanis(C6CA) \\sim Ueq, Uanis(C5CA) \\sim Ueq, Uanis(C49) \\sim Ueq, Uanis(C7CA)
\\sim Ueq, Uanis(C61) \\sim Ueq, Uanis(C8CA) \\sim Ueq, Uanis(C80) \\sim Ueq,
Uanis(C2DA) \\sim Ueq, Uanis(C1DA) \\sim Ueq, Uanis(C21) \\sim Ueq, Uanis(C25)
\\sim Ueq, Uanis(C3DA) \\sim Ueq, Uanis(C5DA) \\sim Ueq, Uanis(C4DA) \\sim Ueq,
Uanis(C0DA) \\sim Ueq, Uanis(C6DA) \\sim Ueq, Uanis(C73) \\sim Ueq, Uanis(C9CA)
\\sim Ueq, Uanis(C7DA) \\sim Ueq, Uanis(C8DA) \\sim Ueq, Uanis(C9DA) \\sim Ueq,
Uanis(C27) \\sim Ueq, Uanis(C29) \\sim Ueq, Uanis(C0EA) \\sim Ueq, Uanis(C57)
\\sim Ueq, Uanis(C2EA) \\sim Ueq, Uanis(C77) \\sim Ueq, Uanis(C1EA) \\sim Ueq,
Uanis(C11) \\sim Ueq, Uanis(C15) \\sim Ueq, Uanis(C7EA) \\sim Ueq, Uanis(C6EA)
\\sim Ueq, Uanis(C38) \\sim Ueq, Uanis(C4EA) \\sim Ueq, Uanis(C59) \\sim Ueq,
Uanis(C5EA) \\sim Ueq, Uanis(C3EA) \\sim Ueq, Uanis(C22) \\sim Ueq, Uanis(C9EA)
\\sim Ueq, Uanis(C8EA) \\sim Ueq, Uanis(C1FA) \\sim Ueq, Uanis(C2FA) \\sim Ueq,
Uanis(C8) \\sim Ueq, Uanis(C12) \\sim Ueq, Uanis(C14) \\sim Ueq, Uanis(C3FA)
\\sim Ueq, Uanis(C0FA) \\sim Ueq, Uanis(C4FA) \\sim Ueq, Uanis(C4) \\sim Ueq,
Uanis(C18) \\sim Ueq, Uanis(C7FA) \\sim Ueq, Uanis(C8FA) \\sim Ueq, Uanis(C5FA)
\\sim Ueq, Uanis(C17) \\sim Ueq, Uanis(C6FA) \\sim Ueq, Uanis(C9FA) \\sim Ueq,
Uanis(C2GA) \\sim Ueq, Uanis(C1GA) \\sim Ueq, Uanis(C0GA) \\sim Ueq, Uanis(C52)
\\sim Ueq, Uanis(C3GA) \\sim Ueq, Uanis(C6GA) \\sim Ueq, Uanis(C5GA) \\sim Ueq,
Uanis(C4GA) \\sim Ueq, Uanis(C7GA) \\sim Ueq, Uanis(C8GA) \\sim Ueq,
Uanis(C1HA) \\sim Ueq, Uanis(C9GA) \\sim Ueq, Uanis(C0HA) \\sim Ueq,
Uanis(C2HA) \\sim Ueq, Uanis(C31) \\sim Ueq, Uanis(C83) \\sim Ueq, Uanis(C4HA)
\\sim Ueq, Uanis(C7HA) \\sim Ueq, Uanis(C6HA) \\sim Ueq, Uanis(C5HA) \\sim Ueq,
Uanis(C3HA) \\sim Ueq, Uanis(C8HA) \\sim Ueq, Uanis(C2IA) \\sim Ueq, Uanis(C65)
\\sim Ueq, Uanis(C1IA) \\sim Ueq, Uanis(C9HA) \\sim Ueq, Uanis(C0IA) \\sim Ueq,
Uanis(C50) \\sim Ueq, Uanis(C7IA) \\sim Ueq, Uanis(C120) \\sim Ueq, Uanis(C3IA)
\\sim Ueq, Uanis(C5IA) \\sim Ueq, Uanis(C44) \\sim Ueq, Uanis(C6IA) \\sim Ueq,
Uanis(C4IA) \\sim Ueq, Uanis(C95) \\sim Ueq, Uanis(C174) \\sim Ueq, Uanis(C105)
\\sim Ueq, Uanis(C62) \\sim Ueq, Uanis(C8IA) \\sim Ueq, Uanis(C48) \\sim Ueq,
Uanis(C9IA) \\sim Ueq, Uanis(C2JA) \\sim Ueq, Uanis(C4JA) \\sim Ueq,
Uanis(C0JA) \\sim Ueq, Uanis(C1JA) \\sim Ueq, Uanis(C3JA) \\sim Ueq,
Uanis(C104) \\sim Ueq, Uanis(C5JA) \\sim Ueq: with sigma of 0.01 and sigma for
terminal atoms of 0.02
5. Others
 Fixed Sof: C31(0.5) C83(0.5) H83(0.5) C4HA(0.5) H4HA(0.5) C7HA(0.5) H7HA(0.5)
 C6HA(0.5) H6HA(0.5) C5HA(0.5) H5HA(0.5) C3HA(0.5) H3HA(0.5) H3HB(0.5)
 H3HC(0.5) C8HA(0.5) H8HA(0.5) H8HB(0.5) H8HC(0.5) C2IA(0.5) H2IA(0.5) C65(0.5)
 H65(0.5) C1IA(0.5) H1IA(0.5) C9HA(0.5) H9HA(0.5) C0IA(0.5) H0IA(0.5) C50(0.5)
 C7IA(0.5) H7IA(0.5) C120(0.5) C3IA(0.5) H3IA(0.5) C5IA(0.5) H5IA(0.5) C44(0.5)
 H44(0.5) C6IA(0.5) H6IA(0.5) C4IA(0.5) H4IA(0.5) H4IB(0.5) H4IC(0.5) C95(0.5)
 H95(0.5) C174(0.5) C105(0.5) H105(0.5) C62(0.5) H62(0.5) C8IA(0.5) H8IA(0.5)
 C48(0.5) H48(0.5) C9IA(0.5) H9IA(0.5) H9IB(0.5) H9IC(0.5) C2JA(0.5) H2JA(0.5)
 H2JB(0.5) H2JC(0.5) C4JA(0.5) C0JA(0.5) H0JA(0.5) C1JA(0.5) H1JA(0.5)
 C3JA(0.5) H3JA(0.5) C104(0.5) H104(0.5) C5JA(0.5) H5JA(0.5)
6.a Ternary CH refined with riding coordinates:
 C5AA(H5AA), C45(H45), C68(H68), C82(H82), C111(H111), C6AA(H6AA), C140(H140),
 C173(H173), C3BA(H3BA), C36(H36), C58(H58), C87(H87), C60(H60), C135(H135),
 C47(H47), C66(H66), C101(H101), C103(H103), C3CA(H3CA), C51(H51), C4CA(H4CA),
 C8CA(H8CA), C80(H80), C21(H21), C3DA(H3DA), C5DA(H5DA), C6DA(H6DA), C0EA(H0EA),
  C57(H57), C11(H11), C7EA(H7EA), C59(H59), C8EA(H8EA), C2FA(H2FA), C3FA(H3FA),
 C18(H18), C17(H17), C1GA(H1GA), C0GA(H0GA), C5GA(H5GA), C8GA(H8GA), C0HA(H0HA)
6.b Secondary CH2 refined with riding coordinates:
 C20(H20A,H20B), C32(H32A,H32B), C7AA(H7AA,H7AB), C8AA(H8AA,H8AB), C53(H53A,
 H53B), C3AA(H3AA,H3AB), C9AA(H9AA,H9AB), C64(H64A,H64B), C88(H88A,H88B),
 C108(H10A,H10B), C130(H13A,H13B), C137(H13C,H13D), C147(H14A,H14B), C154(H15A,
 H15B), C158(H15C,H15D), C166(H16A,H16B), C4AA(H4AA,H4AB), C1BA(H1BA,H1BB),
 C2BA(H2BA,H2BB), C34(H34A,H34B), C1CA(H1CA,H1CB), C4BA(H4BA,H4BB), C100(H10C,
 H10D), C0BA(H0BA,H0BB), C72(H72A,H72B), C85(H85A,H85B), C6BA(H6BA,H6BB),
 C139(H13E,H13F), C123(H12A,H12B), C8BA(H8BA,H8BB), C10(H10E,H10F), C24(H24A,
 H24B), C33(H33A,H33B), C37(H37A,H37B), C54(H54A,H54B), C6(H6A,H6B), C46(H46A,
 H46B), C2CA(H2CA,H2CB), C69(H69A,H69B), C81(H81A,H81B), C102(H10G,H10H),
 C13(H13G,H13H), C6CA(H6CA,H6CB), C5CA(H5CA,H5CB), C49(H49A,H49B), C7CA(H7CA,
 H7CB), C2DA(H2DA,H2DB), C25(H25A,H25B), C4DA(H4DA,H4DB), C0DA(H0DA,H0DB),
 C73(H73A,H73B), C9CA(H9CA,H9CB), C7DA(H7DA,H7DB), C8DA(H8DA,H8DB), C27(H27A,
 H27B), C29(H29A,H29B), C2EA(H2EA,H2EB), C77(H77A,H77B), C1EA(H1EA,H1EB),
 C15(H15E,H15F), C6EA(H6EA,H6EB), C38(H38A,H38B), C5EA(H5EA,H5EB), C3EA(H3EA,
 H3EB), C22(H22A,H22B), C9EA(H9EA,H9EB), C1FA(H1FA,H1FB), C8(H8A,H8B), C12(H12C,
 H12D), C14(H14C,H14D), C4FA(H4FA,H4FB), C4(H4A,H4B), C7FA(H7FA,H7FB),
 C8FA(H8FA,H8FB), C5FA(H5FA,H5FB), C9FA(H9FA,H9FB), C2GA(H2GA,H2GB), C52(H52A,
 H52B), C6GA(H6GA,H6GB), C4GA(H4GA,H4GB), C7GA(H7GA,H7GB), C1HA(H1HA,H1HB),
 C9GA(H9GA,H9GB), C2HA(H2HA,H2HB)
6.c Aromatic/amide H refined with riding coordinates:
 C63(H63), C74(H74), C75(H75), C92(H92), C94(H94), C2(H2), C19(H19),
 C2AA(H2AA), C28(H28), C1AA(H1AA), C42(H42), C43(H43), C55(H55), C79(H79),
 C84(H84), C9BA(H9BA), C113(H113), C116(H116), C119(H119), C7BA(H7BA),
 C132(H132), C138(H138), C144(H144), C148(H148), C168(H168), C170(H170),
 C188(H188), C192(H192), C83(H83), C4HA(H4HA), C7HA(H7HA), C6HA(H6HA),
 C5HA(H5HA), C2IA(H2IA), C65(H65), C1IA(H1IA), C9HA(H9HA), C0IA(H0IA),
 C7IA(H7IA), C3IA(H3IA), C5IA(H5IA), C44(H44), C6IA(H6IA), C95(H95), C105(H105),
  C62(H62), C8IA(H8IA), C48(H48), C0JA(H0JA), C1JA(H1JA), C3JA(H3JA),
 C104(H104), C5JA(H5JA)
6.d Fitted hexagon refined as free rotating group:
 C31(C83,C4HA,C7HA,C6HA,C5HA), C2IA(C65,C1IA,C9HA,C0IA,C50), C7IA(C120,C3IA,
 C5IA,C44,C6IA), C95(C174,C105,C62,C8IA,C48), C4JA(C0JA,C1JA,C3JA,C104,C5JA)
6.e Idealised Me refined as rotating group:
 C3HA(H3HA,H3HB,H3HC), C8HA(H8HA,H8HB,H8HC), C4IA(H4IA,H4IB,H4IC), C9IA(H9IA,
 H9IB,H9IC), C2JA(H2JA,H2JB,H2JC)
;
_olex2_submission_special_instructions 'No special instructions were received'

loop_
_space_group_symop_operation_xyz
'x, y, z'
'-x, y+1/2, -z+1/2'
'-x, -y, -z'
'x, -y-1/2, z-1/2'

loop_
_atom_site_label
_atom_site_type_symbol
_atom_site_fract_x
_atom_site_fract_y
_atom_site_fract_z
_atom_site_U_iso_or_equiv
_atom_site_adp_type
_atom_site_occupancy
_atom_site_site_symmetry_order
_atom_site_calc_flag
_atom_site_refinement_flags_posn
_atom_site_refinement_flags_adp
_atom_site_refinement_flags_occupancy
_atom_site_disorder_assembly
_atom_site_disorder_group
Au01 Au 0.68917(4) 0.29432(2) 0.46512(2) 0.02904(16) Uani 1 1 d . . . . .
Au02 Au 0.66318(4) 0.22854(2) 0.42282(2) 0.03236(17) Uani 1 1 d . . . . .
Au03 Au 0.62351(4) 0.29598(2) 0.38029(2) 0.03329(17) Uani 1 1 d . . . . .
Au04 Au 0.78514(4) 0.23586(2) 0.49124(3) 0.03353(17) Uani 1 1 d . . . . .
Au05 Au 0.54840(4) 0.27105(2) 0.43878(3) 0.03297(17) Uani 1 1 d . . . . .
Au06 Au 0.61186(4) 0.31188(2) 0.51885(2) 0.03344(17) Uani 1 1 d . . . . .
Au07 Au 0.77371(4) 0.27692(2) 0.41368(2) 0.03373(17) Uani 1 1 d . . . . .
Au08 Au 0.83071(4) 0.31680(2) 0.48839(3) 0.03393(17) Uani 1 1 d . . . . .
Au09 Au 0.65696(4) 0.23503(2) 0.50958(3) 0.03388(17) Uani 1 1 d . . . . .
Au0A Au 0.73886(4) 0.35185(2) 0.42269(3) 0.03548(18) Uani 1 1 d . . . . .
Au0B Au 0.58576(4) 0.34618(2) 0.43745(3) 0.03422(17) Uani 1 1 d . . . . .
Au0C Au 0.75736(4) 0.29179(2) 0.54954(2) 0.03415(17) Uani 1 1 d . . . . .
Au0D Au 0.72773(4) 0.35954(2) 0.50856(3) 0.03490(18) Uani 1 1 d . . . . .
Au0E Au 0.88466(4) 0.18842(2) 0.47847(3) 0.03829(19) Uani 1 1 d . . . . .
Au0F Au 0.92594(4) 0.25308(2) 0.51370(3) 0.03958(19) Uani 1 1 d . . . . .
Au0G Au 0.75208(4) 0.15880(2) 0.41147(3) 0.03887(19) Uani 1 1 d . . . . .
Au0H Au 0.87693(4) 0.20178(2) 0.55837(3) 0.03974(19) Uani 1 1 d . . . . .
Au0I Au 0.65429(4) 0.36208(3) 0.33740(3) 0.0416(2) Uani 1 1 d . . . . .
Au0J Au 0.94361(5) 0.23180(2) 0.41453(3) 0.0415(2) Uani 1 1 d . . . . .
Au0K Au 0.92880(5) 0.27136(3) 0.61342(3) 0.0431(2) Uani 1 1 d . . . . .
Au0L Au 0.64498(4) 0.42057(2) 0.46969(3) 0.0439(2) Uani 1 1 d . . . . .
Au0M Au 0.74487(5) 0.19207(3) 0.58979(3) 0.0437(2) Uani 1 1 d . . . . .
Au0N Au 1.03198(5) 0.20889(3) 0.58442(3) 0.0468(2) Uani 1 1 d . . . . .
Au0O Au 1.03930(5) 0.18714(3) 0.49874(3) 0.0496(2) Uani 1 1 d . . . . .
S00P S 0.8180(3) 0.28234(14) 0.61970(16) 0.0399(11) Uani 1 1 d . . . . .
S00Q S 0.8318(3) 0.24090(13) 0.37433(17) 0.0382(10) Uani 1 1 d . . . . .
S00R S 0.6348(3) 0.17148(13) 0.38992(14) 0.0350(10) Uani 1 1 d . . . . .
S00S S 0.5989(2) 0.30973(15) 0.30750(16) 0.0384(10) Uani 1 1 d . . . . .
S00T S 0.6274(3) 0.19186(14) 0.55531(15) 0.0403(11) Uani 1 1 d . . . . .
S00U S 0.9495(2) 0.31597(14) 0.52532(16) 0.0374(10) Uani 1 1 d . . . . .
S00V S 0.5528(3) 0.40678(13) 0.41292(18) 0.0410(11) Uani 1 1 d . . . . .
S00W S 0.8679(3) 0.14392(13) 0.42481(16) 0.0386(10) Uani 1 1 d . . . . .
P00X P 0.4405(3) 0.24208(14) 0.42389(16) 0.0356(10) Uani 1 1 d . . . . .
S00Y S 0.7100(3) 0.40783(14) 0.38145(19) 0.0436(12) Uani 1 1 d . . . . .
P00Z P 0.5485(3) 0.31962(15) 0.56708(16) 0.0378(11) Uani 1 1 d . . . . .
S010 S 0.7281(3) 0.42122(15) 0.5330(2) 0.0458(13) Uani 1 1 d . . . . .
S011 S 0.8616(3) 0.18777(16) 0.62497(17) 0.0464(12) Uani 1 1 d . . . . .
S012 S 1.0464(3) 0.26510(17) 0.61731(18) 0.0479(13) Uani 1 1 d . . . . .
S013 S 1.0609(3) 0.22043(15) 0.4439(2) 0.0497(13) Uani 1 1 d . . . . .
S014 S 1.0305(3) 0.15110(17) 0.55520(19) 0.0510(14) Uani 1 1 d . . . . .
C3 C 0.5630(11) 0.2837(5) 0.6058(6) 0.036(4) Uani 1 1 d . U . . .
C9 C 0.5705(11) 0.3618(6) 0.5985(7) 0.043(5) Uani 1 1 d . U . . .
C23 C 0.4531(13) 0.3233(6) 0.5465(7) 0.047(5) Uani 1 1 d . U . . .
C26 C 0.4197(12) 0.2952(6) 0.5206(8) 0.047(5) Uani 1 1 d . U . . .
C63 C 0.6251(13) 0.2668(7) 0.6199(8) 0.052(6) Uani 1 1 d . U . . .
H63 H 0.661853 0.273075 0.607721 0.063 Uiso 1 1 calc R . . . .
C74 C 0.3132(18) 0.3240(9) 0.5151(11) 0.080(9) Uani 1 1 d . U . . .
H74 H 0.263674 0.323332 0.506552 0.096 Uiso 1 1 calc R . . . .
C75 C 0.3473(15) 0.2956(9) 0.5048(10) 0.071(8) Uani 1 1 d . U . . .
H75 H 0.323421 0.276485 0.487340 0.085 Uiso 1 1 calc R . . . .
C92 C 0.5203(14) 0.2443(7) 0.6528(8) 0.059(6) Uani 1 1 d . U . . .
H92 H 0.482113 0.234031 0.661145 0.070 Uiso 1 1 calc R . . . .
C94 C 0.5064(14) 0.2726(7) 0.6258(8) 0.055(6) Uani 1 1 d . U . . .
H94 H 0.462815 0.284915 0.619616 0.065 Uiso 1 1 calc R . . . .
C2 C 0.3803(11) 0.1834(6) 0.4594(7) 0.043(5) Uani 1 1 d . U . . .
H2 H 0.371489 0.171663 0.432857 0.052 Uiso 1 1 calc R . . . .
C0AA C 0.4146(10) 0.2170(5) 0.4648(6) 0.037(4) Uani 1 1 d . U . . .
C30 C 0.4226(11) 0.2078(6) 0.3832(7) 0.043(5) Uani 1 1 d . U . . .
C56 C 0.4305(10) 0.2324(6) 0.5043(6) 0.039(4) Uani 1 1 d . U . . .
C86 C 0.3651(10) 0.2731(6) 0.4050(7) 0.038(4) Uani 1 1 d . U . . .
C19 C 0.6161(12) 0.4222(7) 0.6023(7) 0.050(5) Uani 1 1 d . U . . .
H19 H 0.638354 0.441137 0.590966 0.060 Uiso 1 1 calc R . . . .
C2AA C 0.4409(12) 0.1461(6) 0.3607(7) 0.048(5) Uani 1 1 d . U . . .
H2AA H 0.463174 0.122957 0.366764 0.057 Uiso 1 1 calc R . . . .
C28 C 0.5662(14) 0.3996(7) 0.6553(9) 0.061(6) Uani 1 1 d . U . . .
H28 H 0.554148 0.403009 0.681070 0.073 Uiso 1 1 calc R . . . .
C1AA C 0.2463(12) 0.3168(6) 0.3807(7) 0.048(5) Uani 1 1 d . U . . .
H1AA H 0.206506 0.332279 0.373337 0.057 Uiso 1 1 calc R . . . .
C42 C 0.5972(13) 0.4282(7) 0.6385(7) 0.050(5) Uani 1 1 d . U . . .
H42 H 0.604811 0.451303 0.652032 0.060 Uiso 1 1 calc R . . . .
C43 C 0.3764(12) 0.2126(6) 0.3424(6) 0.043(5) Uani 1 1 d . U . . .
H43 H 0.355195 0.235748 0.334258 0.051 Uiso 1 1 calc R . . . .
C55 C 0.2971(14) 0.2591(8) 0.4002(9) 0.062(7) Uani 1 1 d . U . . .
H55 H 0.291987 0.233775 0.405061 0.074 Uiso 1 1 calc R . . . .
C79 C 0.6376(14) 0.2410(7) 0.6513(8) 0.054(6) Uani 1 1 d . U . . .
H79 H 0.682927 0.230814 0.661186 0.065 Uiso 1 1 calc R . . . .
C84 C 0.3707(11) 0.3081(6) 0.3978(6) 0.037(4) Uani 1 1 d . U . . .
H84 H 0.416030 0.318315 0.402748 0.044 Uiso 1 1 calc R . . . .
C9BA C 0.2383(15) 0.2802(8) 0.3891(10) 0.069(7) Uani 1 1 d . U . . .
H9BA H 0.193547 0.270044 0.387126 0.082 Uiso 1 1 calc R . . . .
C113 C 0.4171(14) 0.3524(8) 0.5530(9) 0.064(7) Uani 1 1 d . U . . .
H113 H 0.440786 0.372589 0.568532 0.077 Uiso 1 1 calc R . . . .
C116 C 0.4594(12) 0.1749(6) 0.3903(7) 0.042(5) Uani 1 1 d . U . . .
H116 H 0.496713 0.171786 0.414776 0.051 Uiso 1 1 calc R . . . .
C119 C 0.5539(14) 0.3684(7) 0.6357(8) 0.054(6) Uani 1 1 d . U . . .
H119 H 0.532682 0.349388 0.647647 0.064 Uiso 1 1 calc R . . . .
C7BA C 0.6040(11) 0.3903(6) 0.5826(6) 0.039(4) Uani 1 1 d . U . . .
H7BA H 0.617998 0.386685 0.557533 0.047 Uiso 1 1 calc R . . . .
C132 C 0.3124(12) 0.3314(6) 0.3831(7) 0.047(5) Uani 1 1 d . U . . .
H132 H 0.317976 0.355950 0.375099 0.056 Uiso 1 1 calc R . . . .
C138 C 0.3740(14) 0.1827(7) 0.5306(8) 0.058(6) Uani 1 1 d . U . . .
H138 H 0.360932 0.170821 0.552990 0.069 Uiso 1 1 calc R . . . .
C144 C 0.4085(15) 0.2161(8) 0.5368(9) 0.064(7) Uani 1 1 d . U . . .
H144 H 0.417062 0.227924 0.563287 0.076 Uiso 1 1 calc R . . . .
C148 C 0.3632(16) 0.1843(8) 0.3155(10) 0.070(7) Uani 1 1 d . U . . .
H148 H 0.331249 0.188270 0.288952 0.084 Uiso 1 1 calc R . . . .
C168 C 0.3589(11) 0.1668(6) 0.4905(7) 0.044(5) Uani 1 1 d . U . . .
H168 H 0.333810 0.144416 0.485288 0.053 Uiso 1 1 calc R . . . .
C170 C 0.3911(14) 0.1511(8) 0.3231(9) 0.061(7) Uani 1 1 d . U . . .
H170 H 0.377447 0.131642 0.303566 0.074 Uiso 1 1 calc R . . . .
C188 C 0.3436(17) 0.3536(9) 0.5370(10) 0.076(8) Uani 1 1 d . U . . .
H188 H 0.317085 0.374106 0.541348 0.091 Uiso 1 1 calc R . . . .
C192 C 0.5835(15) 0.2293(8) 0.6690(9) 0.062(7) Uani 1 1 d . U . . .
H192 H 0.591354 0.211896 0.691137 0.074 Uiso 1 1 calc R . . . .
C5AA C 0.9080(11) 0.4599(6) 0.5062(7) 0.045(5) Uani 1 1 d . U . . .
H5AA H 0.935115 0.450940 0.486583 0.054 Uiso 1 1 calc R . . . .
C20 C 0.8466(10) 0.4347(6) 0.5005(7) 0.040(4) Uani 1 1 d . U . . .
H20A H 0.861704 0.409182 0.507450 0.048 Uiso 1 1 calc R . . . .
H20B H 0.816691 0.435707 0.471354 0.048 Uiso 1 1 calc R . . . .
C32 C 0.7582(13) 0.3393(7) 0.6521(8) 0.051(5) Uani 1 1 d . U . . .
H32A H 0.729585 0.319338 0.659019 0.061 Uiso 1 1 calc R . . . .
H32B H 0.734410 0.348991 0.623949 0.061 Uiso 1 1 calc R . . . .
C7AA C 0.8085(12) 0.4020(6) 0.6652(8) 0.050(5) Uani 1 1 d . U . . .
H7AA H 0.781256 0.407794 0.636222 0.060 Uiso 1 1 calc R . . . .
H7AB H 0.813584 0.424653 0.682125 0.060 Uiso 1 1 calc R . . . .
C8AA C 0.8732(12) 0.3137(6) 0.6951(7) 0.047(5) Uani 1 1 d . U . . .
H8AA H 0.848721 0.294361 0.706667 0.056 Uiso 1 1 calc R . . . .
H8AB H 0.917978 0.303490 0.692294 0.056 Uiso 1 1 calc R . . . .
C45 C 0.9152(12) 0.4734(6) 0.5799(7) 0.048(5) Uani 1 1 d . U . . .
H45 H 0.946093 0.472781 0.609159 0.057 Uiso 1 1 calc R . . . .
C53 C 0.8856(14) 0.4986(7) 0.4924(9) 0.058(6) Uani 1 1 d . U . . .
H53A H 0.855316 0.498812 0.463368 0.069 Uiso 1 1 calc R . . . .
H53B H 0.926724 0.514278 0.493625 0.069 Uiso 1 1 calc R . . . .
C3AA C 0.8712(14) 0.4355(8) 0.3035(8) 0.060(6) Uani 1 1 d . U . . .
H3AA H 0.905022 0.449407 0.292210 0.073 Uiso 1 1 calc R . . . .
H3AB H 0.864129 0.411211 0.289851 0.073 Uiso 1 1 calc R . . . .
C9AA C 0.9239(14) 0.3767(7) 0.7080(8) 0.059(6) Uani 1 1 d . U . . .
H9AA H 0.970044 0.368257 0.705681 0.070 Uiso 1 1 calc R . . . .
H9AB H 0.930777 0.397898 0.727269 0.070 Uiso 1 1 calc R . . . .
C64 C 0.9551(14) 0.4591(7) 0.5473(9) 0.060(6) Uani 1 1 d . U . . .
H64A H 0.995925 0.474949 0.548146 0.071 Uiso 1 1 calc R . . . .
H64B H 0.971987 0.433873 0.554551 0.071 Uiso 1 1 calc R . . . .
C68 C 0.8434(12) 0.5131(6) 0.5248(8) 0.049(5) Uani 1 1 d . U . . .
H68 H 0.827668 0.538850 0.517443 0.058 Uiso 1 1 calc R . . . .
C82 C 0.8029(14) 0.4559(7) 0.2951(8) 0.057(6) Uani 1 1 d . U . . .
H82 H 0.784010 0.458462 0.264004 0.069 Uiso 1 1 calc R . . . .
C88 C 0.7801(12) 0.4883(6) 0.5177(8) 0.048(5) Uani 1 1 d . U . . .
H88A H 0.754390 0.488043 0.487668 0.057 Uiso 1 1 calc R . . . .
H88B H 0.748176 0.496904 0.534264 0.057 Uiso 1 1 calc R . . . .
C90 C 0.8290(11) 0.3255(5) 0.6524(6) 0.038(4) Uani 1 1 d . U . . .
C91 C 0.7771(12) 0.4301(6) 0.3589(7) 0.042(5) Uani 1 1 d . U . . .
C108 C 0.7898(14) 0.4677(7) 0.3796(9) 0.057(6) Uani 1 1 d . U . . .
H10A H 0.745044 0.481028 0.374459 0.069 Uiso 1 1 calc R . . . .
H10B H 0.808590 0.464667 0.410231 0.069 Uiso 1 1 calc R . . . .
C111 C 0.8781(13) 0.3875(7) 0.6649(7) 0.049(5) Uani 1 1 d . U . . .
H111 H 0.903059 0.407591 0.654273 0.059 Uiso 1 1 calc R . . . .
C130 C 0.8888(14) 0.5122(7) 0.5676(8) 0.058(6) Uani 1 1 d . U . . .
H13A H 0.862751 0.521170 0.587404 0.069 Uiso 1 1 calc R . . . .
H13B H 0.929039 0.528742 0.569553 0.069 Uiso 1 1 calc R . . . .
C137 C 0.7496(12) 0.4339(6) 0.3121(7) 0.048(5) Uani 1 1 d . U . . .
H13C H 0.704207 0.446827 0.305372 0.057 Uiso 1 1 calc R . . . .
H13D H 0.742407 0.409429 0.298859 0.057 Uiso 1 1 calc R . . . .
C6AA C 0.7683(15) 0.3704(7) 0.6856(9) 0.061(7) Uani 1 1 d . U . . .
H6AA H 0.722188 0.379548 0.688054 0.074 Uiso 1 1 calc R . . . .
C140 C 0.8400(14) 0.4893(7) 0.3625(8) 0.055(6) Uani 1 1 d . U . . .
H140 H 0.847076 0.514270 0.375367 0.066 Uiso 1 1 calc R . . . .
C147 C 0.8157(15) 0.3606(8) 0.7289(9) 0.064(7) Uani 1 1 d . U . . .
H14A H 0.793078 0.341638 0.742223 0.077 Uiso 1 1 calc R . . . .
H14B H 0.823179 0.382576 0.747163 0.077 Uiso 1 1 calc R . . . .
C154 C 0.8513(12) 0.4492(7) 0.5758(8) 0.052(6) Uani 1 1 d . U . . .
H15A H 0.866035 0.423726 0.583628 0.062 Uiso 1 1 calc R . . . .
H15B H 0.823855 0.458002 0.594909 0.062 Uiso 1 1 calc R . . . .
C158 C 0.8120(16) 0.4918(8) 0.3131(9) 0.068(7) Uani 1 1 d . U . . .
H15C H 0.766905 0.504952 0.305693 0.082 Uiso 1 1 calc R . . . .
H15D H 0.845501 0.505690 0.301619 0.082 Uiso 1 1 calc R . . . .
C166 C 0.9095(14) 0.4685(7) 0.3706(8) 0.060(6) Uani 1 1 d . U . . .
H16A H 0.941903 0.482082 0.357923 0.073 Uiso 1 1 calc R . . . .
H16B H 0.930894 0.466941 0.401239 0.073 Uiso 1 1 calc R . . . .
C4AA C 0.8476(12) 0.4100(6) 0.3695(7) 0.046(5) Uani 1 1 d . U . . .
H4AA H 0.865128 0.407352 0.400256 0.055 Uiso 1 1 calc R . . . .
H4AB H 0.841526 0.385279 0.356890 0.055 Uiso 1 1 calc R . . . .
C173 C 0.8994(14) 0.4311(7) 0.3529(8) 0.058(6) Uani 1 1 d . U . . .
H173 H 0.945037 0.417858 0.359685 0.070 Uiso 1 1 calc R . . . .
C190 C 0.8080(12) 0.4503(6) 0.5320(7) 0.045(5) Uani 1 1 d . U . . .
C1BA C 0.6639(11) 0.1398(5) 0.5037(7) 0.039(4) Uani 1 1 d . U . . .
H1BA H 0.712233 0.140521 0.521848 0.047 Uiso 1 1 calc R . . . .
H1BB H 0.659026 0.159932 0.483068 0.047 Uiso 1 1 calc R . . . .
C2BA C 0.5406(12) 0.1445(7) 0.5037(7) 0.047(5) Uani 1 1 d . U . . .
H2BA H 0.530855 0.163717 0.481857 0.057 Uiso 1 1 calc R . . . .
H2BB H 0.509563 0.148434 0.522390 0.057 Uiso 1 1 calc R . . . .
C3BA C 0.6523(11) 0.1025(6) 0.4795(7) 0.043(5) Uani 1 1 d . U . . .
H3BA H 0.684685 0.099354 0.461129 0.052 Uiso 1 1 calc R . . . .
C34 C 0.6318(14) 0.1167(7) 0.5655(7) 0.051(5) Uani 1 1 d . U . . .
H34A H 0.681035 0.118025 0.582105 0.061 Uiso 1 1 calc R . . . .
H34B H 0.601571 0.121252 0.584551 0.061 Uiso 1 1 calc R . . . .
C36 C 0.6161(14) 0.0790(7) 0.5450(8) 0.058(6) Uani 1 1 d . U . . .
H36 H 0.623500 0.059487 0.566971 0.070 Uiso 1 1 calc R . . . .
C1CA C 0.5737(14) 0.1001(7) 0.4540(8) 0.059(6) Uani 1 1 d . U . . .
H1CA H 0.563686 0.119234 0.432023 0.070 Uiso 1 1 calc R . . . .
H1CB H 0.564382 0.075969 0.440131 0.070 Uiso 1 1 calc R . . . .
C4BA C 0.5415(16) 0.0768(9) 0.5162(10) 0.074(8) Uani 1 1 d . U . . .
H4BA H 0.534202 0.052344 0.502954 0.089 Uiso 1 1 calc R . . . .
H4BB H 0.507894 0.079651 0.533444 0.089 Uiso 1 1 calc R . . . .
C58 C 0.8870(14) 0.3463(7) 0.7244(8) 0.058(6) Uani 1 1 d . U . . .
H58 H 0.916169 0.338324 0.752466 0.070 Uiso 1 1 calc R . . . .
C87 C 0.5272(14) 0.1054(8) 0.4827(9) 0.061(7) Uani 1 1 d . U . . .
H87 H 0.477424 0.103541 0.466135 0.074 Uiso 1 1 calc R . . . .
C100 C 0.6656(13) 0.0727(7) 0.5159(8) 0.053(6) Uani 1 1 d . U . . .
H10C H 0.657709 0.047969 0.503454 0.063 Uiso 1 1 calc R . . . .
H10D H 0.714699 0.074204 0.532798 0.063 Uiso 1 1 calc R . . . .
C0BA C 0.8696(12) 0.3546(6) 0.6319(7) 0.043(5) Uani 1 1 d . U . . .
H0BA H 0.841902 0.362124 0.603656 0.052 Uiso 1 1 calc R . . . .
H0BB H 0.915334 0.345145 0.630121 0.052 Uiso 1 1 calc R . . . .
C5BA C 0.6171(11) 0.1463(6) 0.5291(6) 0.038(4) Uani 1 1 d . U . . .
O1 O 0.4586(7) 0.2659(4) 0.5135(5) 0.045(4) Uani 1 1 d . . . . .
C0CA C 0.4761(11) 0.4260(6) 0.4289(7) 0.044(5) Uani 1 1 d . U . . .
C60 C 0.4055(14) 0.4270(8) 0.4812(9) 0.062(7) Uani 1 1 d . U . . .
H60 H 0.401514 0.417192 0.508746 0.074 Uiso 1 1 calc R . . . .
C72 C 0.4110(13) 0.4142(7) 0.3957(9) 0.058(6) Uani 1 1 d . U . . .
H72A H 0.407026 0.387193 0.395114 0.069 Uiso 1 1 calc R . . . .
H72B H 0.413620 0.422602 0.367620 0.069 Uiso 1 1 calc R . . . .
C85 C 0.3415(16) 0.4164(9) 0.4466(10) 0.077(8) Uani 1 1 d . U . . .
H85A H 0.338561 0.389455 0.444115 0.093 Uiso 1 1 calc R . . . .
H85B H 0.298983 0.425312 0.453745 0.093 Uiso 1 1 calc R . . . .
C6BA C 0.4835(14) 0.4670(7) 0.4303(9) 0.062(7) Uani 1 1 d . U . . .
H6BA H 0.484081 0.476680 0.402381 0.074 Uiso 1 1 calc R . . . .
H6BB H 0.527047 0.474352 0.450941 0.074 Uiso 1 1 calc R . . . .
C135 C 0.3449(17) 0.4319(9) 0.4070(11) 0.079(9) Uani 1 1 d . U . . .
H135 H 0.301709 0.425310 0.384943 0.095 Uiso 1 1 calc R . . . .
C139 C 0.4710(13) 0.4107(7) 0.4703(8) 0.057(6) Uani 1 1 d . U . . .
H13E H 0.513388 0.417096 0.492504 0.069 Uiso 1 1 calc R . . . .
H13F H 0.467205 0.383722 0.468589 0.069 Uiso 1 1 calc R . . . .
C47 C 0.4165(16) 0.4818(9) 0.4439(10) 0.074(8) Uani 1 1 d . U . . .
H47 H 0.420123 0.509000 0.446430 0.088 Uiso 1 1 calc R . . . .
C123 C 0.3568(18) 0.4725(9) 0.4059(11) 0.085(9) Uani 1 1 d . U . . .
H12A H 0.314118 0.485977 0.407145 0.102 Uiso 1 1 calc R . . . .
H12B H 0.368973 0.479371 0.379726 0.102 Uiso 1 1 calc R . . . .
C8BA C 0.4131(17) 0.4673(8) 0.4835(10) 0.074(8) Uani 1 1 d . U . . .
H8BA H 0.372893 0.478213 0.491561 0.089 Uiso 1 1 calc R . . . .
H8BB H 0.456037 0.473887 0.505172 0.089 Uiso 1 1 calc R . . . .
C7 C 0.5070(12) 0.3214(6) 0.2845(7) 0.045(5) Uani 1 1 d . U . . .
C10 C 0.4993(12) 0.3433(7) 0.2450(7) 0.047(5) Uani 1 1 d . U . . .
H10E H 0.517850 0.329154 0.224794 0.056 Uiso 1 1 calc R . . . .
H10F H 0.526443 0.366266 0.251565 0.056 Uiso 1 1 calc R . . . .
C24 C 0.4753(12) 0.3439(7) 0.3161(8) 0.051(5) Uani 1 1 d . U . . .
H24A H 0.481003 0.329851 0.342398 0.061 Uiso 1 1 calc R . . . .
H24B H 0.500426 0.367368 0.322938 0.061 Uiso 1 1 calc R . . . .
C33 C 0.4654(12) 0.2856(6) 0.2769(8) 0.048(5) Uani 1 1 d . U . . .
H33A H 0.468419 0.273422 0.304111 0.058 Uiso 1 1 calc R . . . .
H33B H 0.485796 0.268987 0.259638 0.058 Uiso 1 1 calc R . . . .
C37 C 0.3589(12) 0.3158(6) 0.2862(7) 0.048(5) Uani 1 1 d . U . . .
H37A H 0.308737 0.320933 0.273993 0.057 Uiso 1 1 calc R . . . .
H37B H 0.363645 0.301408 0.312198 0.057 Uiso 1 1 calc R . . . .
C54 C 0.3929(13) 0.3737(7) 0.2552(7) 0.049(5) Uani 1 1 d . U . . .
H54A H 0.343494 0.379688 0.241894 0.059 Uiso 1 1 calc R . . . .
H54B H 0.418931 0.396944 0.262277 0.059 Uiso 1 1 calc R . . . .
C66 C 0.3982(13) 0.3511(7) 0.2963(8) 0.055(6) Uani 1 1 d . U . . .
H66 H 0.378525 0.365752 0.316118 0.066 Uiso 1 1 calc R . . . .
C101 C 0.4221(12) 0.3523(7) 0.2256(7) 0.048(5) Uani 1 1 d . U . . .
H101 H 0.417827 0.367029 0.199482 0.057 Uiso 1 1 calc R . . . .
C103 C 0.3880(12) 0.2932(7) 0.2542(8) 0.049(5) Uani 1 1 d . U . . .
H103 H 0.361786 0.269693 0.247057 0.059 Uiso 1 1 calc R . . . .
C6 C 0.9641(11) 0.3365(6) 0.4447(7) 0.042(5) Uani 1 1 d . U . . .
H6A H 0.948752 0.311736 0.434120 0.050 Uiso 1 1 calc R . . . .
H6B H 0.922043 0.351910 0.441394 0.050 Uiso 1 1 calc R . . . .
C3CA C 1.1142(13) 0.3249(7) 0.4682(8) 0.053(6) Uani 1 1 d . U . . .
H3CA H 1.155327 0.308530 0.470547 0.063 Uiso 1 1 calc R . . . .
C46 C 0.3838(12) 0.3161(6) 0.2140(7) 0.046(5) Uani 1 1 d . U . . .
H46A H 0.405143 0.302199 0.194778 0.056 Uiso 1 1 calc R . . . .
H46B H 0.334418 0.320807 0.199317 0.056 Uiso 1 1 calc R . . . .
C51 C 1.0103(14) 0.3529(7) 0.4181(9) 0.057(6) Uani 1 1 d . U . . .
H51 H 0.983595 0.355960 0.388161 0.069 Uiso 1 1 calc R . . . .
C2CA C 1.0661(11) 0.3100(6) 0.4955(7) 0.044(5) Uani 1 1 d . U . . .
H2CA H 1.050506 0.284922 0.486158 0.053 Uiso 1 1 calc R . . . .
H2CB H 1.093271 0.308656 0.525206 0.053 Uiso 1 1 calc R . . . .
C4CA C 1.0760(12) 0.3884(7) 0.4832(8) 0.051(5) Uani 1 1 d . U . . .
H4CA H 1.091885 0.413343 0.494111 0.062 Uiso 1 1 calc R . . . .
C69 C 1.0367(12) 0.3904(6) 0.4388(8) 0.049(5) Uani 1 1 d . U . . .
H69A H 1.066742 0.401835 0.422668 0.059 Uiso 1 1 calc R . . . .
H69B H 0.995941 0.406615 0.436394 0.059 Uiso 1 1 calc R . . . .
C71 C 1.0032(11) 0.3341(6) 0.4920(7) 0.040(5) Uani 1 1 d . U . . .
C81 C 1.0269(12) 0.3711(6) 0.5090(7) 0.047(5) Uani 1 1 d . U . . .
H81A H 1.052691 0.369019 0.538947 0.056 Uiso 1 1 calc R . . . .
H81B H 0.986038 0.387091 0.507004 0.056 Uiso 1 1 calc R . . . .
C102 C 1.0720(13) 0.3288(7) 0.4220(8) 0.054(6) Uani 1 1 d . U . . .
H10G H 1.102202 0.339122 0.405361 0.065 Uiso 1 1 calc R . . . .
H10H H 1.056217 0.304296 0.410522 0.065 Uiso 1 1 calc R . . . .
C13 C 1.1779(13) 0.1576(7) 0.5804(9) 0.058(6) Uani 1 1 d . U . . .
H13G H 1.171820 0.179034 0.597495 0.070 Uiso 1 1 calc R . . . .
H13H H 1.177631 0.166485 0.552031 0.070 Uiso 1 1 calc R . . . .
C6CA C 1.1181(14) 0.1161(7) 0.6211(8) 0.058(6) Uani 1 1 d . U . . .
H6CA H 1.079678 0.098342 0.619035 0.069 Uiso 1 1 calc R . . . .
H6CB H 1.112650 0.136270 0.639987 0.069 Uiso 1 1 calc R . . . .
C5CA C 1.1378(15) 0.3634(8) 0.4867(10) 0.067(7) Uani 1 1 d . U . . .
H5CA H 1.163579 0.360928 0.516619 0.080 Uiso 1 1 calc R . . . .
H5CB H 1.169698 0.374381 0.471560 0.080 Uiso 1 1 calc R . . . .
C49 C 1.1252(16) 0.0987(8) 0.5471(10) 0.071(8) Uani 1 1 d . U . . .
H49A H 1.085963 0.081314 0.543844 0.086 Uiso 1 1 calc R . . . .
H49B H 1.125376 0.108265 0.519097 0.086 Uiso 1 1 calc R . . . .
C7CA C 1.1972(16) 0.0654(8) 0.6127(10) 0.073(8) Uani 1 1 d . U . . .
H7CA H 1.158812 0.047903 0.611765 0.087 Uiso 1 1 calc R . . . .
H7CB H 1.242099 0.052807 0.624792 0.087 Uiso 1 1 calc R . . . .
C61 C 1.1181(13) 0.1309(7) 0.5773(8) 0.054(6) Uani 1 1 d . U . . .
C8CA C 1.1940(17) 0.0798(9) 0.5674(10) 0.076(8) Uani 1 1 d . U . . .
H8CA H 1.199074 0.058436 0.549538 0.091 Uiso 1 1 calc R . . . .
C80 C 1.1906(16) 0.0969(9) 0.6378(11) 0.075(8) Uani 1 1 d . U . . .
H80 H 1.192491 0.087670 0.666556 0.090 Uiso 1 1 calc R . . . .
C2DA C 0.8481(11) 0.0956(6) 0.4865(7) 0.043(5) Uani 1 1 d . U . . .
H2DA H 0.876380 0.111551 0.508671 0.051 Uiso 1 1 calc R . . . .
H2DB H 0.798940 0.103803 0.479964 0.051 Uiso 1 1 calc R . . . .
C1DA C 0.8755(11) 0.0974(6) 0.4464(7) 0.043(5) Uani 1 1 d . U . . .
C21 C 1.2482(14) 0.1390(7) 0.6006(9) 0.060(6) Uani 1 1 d . U . . .
H21 H 1.287098 0.156934 0.603554 0.072 Uiso 1 1 calc R . . . .
C25 C 0.9517(12) 0.0859(6) 0.4593(8) 0.051(5) Uani 1 1 d . U . . .
H25A H 0.977649 0.101888 0.482333 0.062 Uiso 1 1 calc R . . . .
H25B H 0.972220 0.088868 0.435272 0.062 Uiso 1 1 calc R . . . .
C3DA C 0.8540(14) 0.0555(7) 0.5011(9) 0.060(6) Uani 1 1 d . U . . .
H3DA H 0.835197 0.053774 0.526344 0.072 Uiso 1 1 calc R . . . .
C5DA C 0.9593(12) 0.0459(6) 0.4740(7) 0.047(5) Uani 1 1 d . U . . .
H5DA H 1.009604 0.038710 0.481932 0.056 Uiso 1 1 calc R . . . .
C4DA C 0.9289(13) 0.0437(7) 0.5139(8) 0.052(6) Uani 1 1 d . U . . .
H4DA H 0.932431 0.018349 0.524793 0.063 Uiso 1 1 calc R . . . .
H4DB H 0.955803 0.059925 0.536357 0.063 Uiso 1 1 calc R . . . .
C0DA C 1.2496(15) 0.1230(8) 0.6423(9) 0.065(7) Uani 1 1 d . U . . .
H0DA H 1.294311 0.110007 0.653751 0.078 Uiso 1 1 calc R . . . .
H0DB H 1.245824 0.142705 0.662136 0.078 Uiso 1 1 calc R . . . .
C6DA C 0.8394(13) 0.0322(7) 0.4297(8) 0.053(6) Uani 1 1 d . U . . .
H6DA H 0.810306 0.015441 0.408208 0.064 Uiso 1 1 calc R . . . .
C73 C 0.8340(12) 0.0720(6) 0.4117(7) 0.042(5) Uani 1 1 d . U . . .
H73A H 0.853458 0.072960 0.387053 0.051 Uiso 1 1 calc R . . . .
H73B H 0.784638 0.079799 0.402857 0.051 Uiso 1 1 calc R . . . .
C9CA C 1.2549(15) 0.1072(8) 0.5682(10) 0.070(7) Uani 1 1 d . U . . .
H9CA H 1.250601 0.117484 0.539948 0.083 Uiso 1 1 calc R . . . .
H9CB H 1.300502 0.094668 0.577737 0.083 Uiso 1 1 calc R . . . .
C7DA C 0.8138(14) 0.0309(7) 0.4695(9) 0.062(7) Uani 1 1 d . U . . .
H7DA H 0.763932 0.037880 0.462654 0.074 Uiso 1 1 calc R . . . .
H7DB H 0.818036 0.005582 0.480632 0.074 Uiso 1 1 calc R . . . .
C8DA C 0.9172(12) 0.0199(6) 0.4399(7) 0.048(5) Uani 1 1 d . U . . .
H8DA H 0.921977 -0.005694 0.450130 0.057 Uiso 1 1 calc R . . . .
H8DB H 0.934463 0.021310 0.414382 0.057 Uiso 1 1 calc R . . . .
C9DA C 0.8735(12) 0.1381(6) 0.6387(7) 0.046(5) Uani 1 1 d . U . . .
C27 C 0.9528(14) 0.1339(7) 0.6609(9) 0.062(7) Uani 1 1 d . U . . .
H27A H 0.980951 0.140019 0.641141 0.074 Uiso 1 1 calc R . . . .
H27B H 0.966269 0.150556 0.685267 0.074 Uiso 1 1 calc R . . . .
C29 C 0.8518(14) 0.1130(7) 0.6020(8) 0.054(6) Uani 1 1 d . U . . .
H29A H 0.878712 0.118499 0.581427 0.065 Uiso 1 1 calc R . . . .
H29B H 0.801649 0.116472 0.588091 0.065 Uiso 1 1 calc R . . . .
C0EA C 0.8651(15) 0.0738(8) 0.6173(9) 0.065(7) Uani 1 1 d . U . . .
H0EA H 0.849436 0.056846 0.592917 0.078 Uiso 1 1 calc R . . . .
C57 C 0.9657(15) 0.0942(8) 0.6753(9) 0.064(7) Uani 1 1 d . U . . .
H57 H 1.016416 0.091024 0.689208 0.077 Uiso 1 1 calc R . . . .
C2EA C 0.9457(16) 0.0690(8) 0.6368(9) 0.072(8) Uani 1 1 d . U . . .
H2EA H 0.956762 0.043224 0.645194 0.086 Uiso 1 1 calc R . . . .
H2EB H 0.971719 0.075920 0.616149 0.086 Uiso 1 1 calc R . . . .
C77 C 0.8328(11) 0.1307(6) 0.6710(6) 0.041(5) Uani 1 1 d . U . . .
H77A H 0.782428 0.134476 0.658154 0.049 Uiso 1 1 calc R . . . .
H77B H 0.847802 0.147928 0.694792 0.049 Uiso 1 1 calc R . . . .
C1EA C 0.8261(16) 0.0651(8) 0.6493(9) 0.066(7) Uani 1 1 d . U . . .
H1EA H 0.836880 0.039733 0.659345 0.080 Uiso 1 1 calc R . . . .
H1EB H 0.775429 0.066703 0.636060 0.080 Uiso 1 1 calc R . . . .
C11 C 1.0807(12) 0.2170(7) 0.7370(7) 0.048(5) Uani 1 1 d . U . . .
H11 H 1.051786 0.199446 0.748543 0.058 Uiso 1 1 calc R . . . .
C15 C 1.1601(13) 0.2364(8) 0.6754(8) 0.055(6) Uani 1 1 d . U . . .
H15E H 1.154544 0.213737 0.658511 0.066 Uiso 1 1 calc R . . . .
H15F H 1.188482 0.253849 0.663931 0.066 Uiso 1 1 calc R . . . .
C7EA C 1.1355(16) 0.2796(9) 0.7433(9) 0.070(8) Uani 1 1 d . U . . .
H7EA H 1.143619 0.302840 0.759898 0.084 Uiso 1 1 calc R . . . .
C6EA C 1.0924(16) 0.2533(8) 0.7622(9) 0.068(7) Uani 1 1 d . U . . .
H6EA H 1.046820 0.264535 0.761600 0.081 Uiso 1 1 calc R . . . .
H6EB H 1.117012 0.248200 0.791865 0.081 Uiso 1 1 calc R . . . .
C38 C 1.0957(16) 0.2873(8) 0.7001(9) 0.067(7) Uani 1 1 d . U . . .
H38A H 1.119578 0.306613 0.688175 0.080 Uiso 1 1 calc R . . . .
H38B H 1.048824 0.296447 0.700186 0.080 Uiso 1 1 calc R . . . .
C4EA C 1.0881(12) 0.2532(6) 0.6728(7) 0.046(5) Uani 1 1 d . U . . .
C59 C 0.8453(14) 0.0915(8) 0.6870(8) 0.059(6) Uani 1 1 d . U . . .
H59 H 0.819204 0.085724 0.708334 0.071 Uiso 1 1 calc R . . . .
C5EA C 1.0466(13) 0.2253(7) 0.6901(8) 0.055(6) Uani 1 1 d . U . . .
H5EA H 1.043031 0.202417 0.673681 0.066 Uiso 1 1 calc R . . . .
H5EB H 0.998749 0.234730 0.686961 0.066 Uiso 1 1 calc R . . . .
C3EA C 0.9266(15) 0.0858(9) 0.7052(9) 0.070(7) Uani 1 1 d . U . . .
H3EA H 0.943208 0.101633 0.730128 0.084 Uiso 1 1 calc R . . . .
H3EB H 0.935598 0.060105 0.714319 0.084 Uiso 1 1 calc R . . . .
C22 C 1.1556(15) 0.1988(8) 0.7362(9) 0.068(7) Uani 1 1 d . U . . .
H22A H 1.180999 0.190617 0.764655 0.081 Uiso 1 1 calc R . . . .
H22B H 1.148184 0.177364 0.717175 0.081 Uiso 1 1 calc R . . . .
C9EA C 1.2060(17) 0.2614(9) 0.7442(10) 0.079(8) Uani 1 1 d . U . . .
H9EA H 1.234401 0.278506 0.732243 0.094 Uiso 1 1 calc R . . . .
H9EB H 1.231708 0.256375 0.773636 0.094 Uiso 1 1 calc R . . . .
C8EA C 1.1966(18) 0.2279(10) 0.7208(11) 0.083(9) Uani 1 1 d . U . . .
H8EA H 1.243683 0.217689 0.721751 0.100 Uiso 1 1 calc R . . . .
C1FA C 0.8792(11) 0.3043(6) 0.3446(6) 0.039(4) Uani 1 1 d . U . . .
H1FA H 0.927222 0.299085 0.361635 0.047 Uiso 1 1 calc R . . . .
H1FB H 0.854548 0.318139 0.362126 0.047 Uiso 1 1 calc R . . . .
C2FA C 0.7708(13) 0.2992(7) 0.2612(8) 0.050(5) Uani 1 1 d . U . . .
H2FA H 0.722592 0.304470 0.243679 0.061 Uiso 1 1 calc R . . . .
C8 C 0.7661(12) 0.2768(7) 0.3014(8) 0.050(5) Uani 1 1 d . U . . .
H8A H 0.739860 0.291118 0.317604 0.059 Uiso 1 1 calc R . . . .
H8B H 0.740804 0.253590 0.292622 0.059 Uiso 1 1 calc R . . . .
C12 C 0.8063(11) 0.3349(6) 0.2773(7) 0.043(5) Uani 1 1 d . U . . .
H12C H 0.779337 0.347853 0.294223 0.051 Uiso 1 1 calc R . . . .
H12D H 0.808469 0.350811 0.253389 0.051 Uiso 1 1 calc R . . . .
C14 C 0.8793(12) 0.2464(6) 0.3031(7) 0.046(5) Uani 1 1 d . U . . .
H14C H 0.854821 0.222950 0.294487 0.055 Uiso 1 1 calc R . . . .
H14D H 0.927117 0.240880 0.320032 0.055 Uiso 1 1 calc R . . . .
C3FA C 0.8811(12) 0.3268(7) 0.3046(7) 0.048(5) Uani 1 1 d . U . . .
H3FA H 0.905253 0.350613 0.313666 0.058 Uiso 1 1 calc R . . . .
C0FA C 0.8407(11) 0.2684(6) 0.3294(7) 0.039(4) Uani 1 1 d . U . . .
C4FA C 0.9207(12) 0.3062(7) 0.2771(7) 0.049(5) Uani 1 1 d . U . . .
H4FA H 0.969563 0.301869 0.293191 0.059 Uiso 1 1 calc R . . . .
H4FB H 0.921033 0.320962 0.252027 0.059 Uiso 1 1 calc R . . . .
C4 C 0.8087(12) 0.2773(6) 0.2359(7) 0.045(5) Uani 1 1 d . U . . .
H4A H 0.811836 0.291295 0.210777 0.054 Uiso 1 1 calc R . . . .
H4B H 0.783150 0.254250 0.226374 0.054 Uiso 1 1 calc R . . . .
C18 C 0.8826(13) 0.2686(7) 0.2635(8) 0.052(6) Uani 1 1 d . U . . .
H18 H 0.908764 0.254276 0.246816 0.063 Uiso 1 1 calc R . . . .
C7FA C 0.6780(12) 0.1871(7) 0.3181(7) 0.046(5) Uani 1 1 d . U . . .
H7FA H 0.720460 0.172524 0.330045 0.056 Uiso 1 1 calc R . . . .
H7FB H 0.687363 0.212714 0.327819 0.056 Uiso 1 1 calc R . . . .
C8FA C 0.5540(11) 0.1961(6) 0.3129(6) 0.039(4) Uani 1 1 d . U . . .
H8FA H 0.564974 0.221889 0.321317 0.046 Uiso 1 1 calc R . . . .
H8FB H 0.513489 0.188566 0.323077 0.046 Uiso 1 1 calc R . . . .
C5FA C 0.6056(12) 0.1330(6) 0.3172(7) 0.042(5) Uani 1 1 d . U . . .
H5FA H 0.647762 0.118289 0.329710 0.050 Uiso 1 1 calc R . . . .
H5FB H 0.566254 0.122115 0.326301 0.050 Uiso 1 1 calc R . . . .
C17 C 0.5345(13) 0.1932(7) 0.2634(7) 0.051(5) Uani 1 1 d . U . . .
H17 H 0.491371 0.207615 0.250837 0.061 Uiso 1 1 calc R . . . .
C6FA C 0.6171(11) 0.1718(6) 0.3334(6) 0.037(4) Uani 1 1 d . U . . .
C9FA C 0.5236(14) 0.1537(7) 0.2504(8) 0.059(6) Uani 1 1 d . U . . .
H9FA H 0.512295 0.151876 0.219467 0.071 Uiso 1 1 calc R . . . .
H9FB H 0.483851 0.143639 0.259690 0.071 Uiso 1 1 calc R . . . .
C2GA C 0.6480(13) 0.1459(7) 0.2555(7) 0.052(6) Uani 1 1 d . U . . .
H2GA H 0.637248 0.144127 0.224556 0.062 Uiso 1 1 calc R . . . .
H2GB H 0.690709 0.131515 0.267611 0.062 Uiso 1 1 calc R . . . .
C1GA C 0.6600(13) 0.1859(7) 0.2690(8) 0.054(6) Uani 1 1 d . U . . .
H1GA H 0.700033 0.195858 0.259343 0.064 Uiso 1 1 calc R . . . .
C0GA C 0.5899(12) 0.1310(6) 0.2700(7) 0.046(5) Uani 1 1 d . U . . .
H0GA H 0.581781 0.104937 0.260760 0.056 Uiso 1 1 calc R . . . .
C52 C 0.5946(12) 0.2086(6) 0.2500(7) 0.047(5) Uani 1 1 d . U . . .
H52A H 0.602453 0.234333 0.259570 0.056 Uiso 1 1 calc R . . . .
H52B H 0.584314 0.208314 0.219042 0.056 Uiso 1 1 calc R . . . .
C3GA C 1.0858(10) 0.1868(5) 0.4106(6) 0.049(5) Uani 1 1 d D U . . .
C6GA C 1.0456(9) 0.1502(5) 0.4056(7) 0.063(7) Uani 1 1 d D U . . .
H6GA H 0.995584 0.155123 0.392773 0.075 Uiso 1 1 calc R . . . .
H6GB H 1.049965 0.139645 0.433776 0.075 Uiso 1 1 calc R . . . .
C5GA C 1.0716(10) 0.1218(7) 0.3784(6) 0.079(8) Uani 1 1 d D U . . .
H5GA H 1.045730 0.098238 0.377550 0.095 Uiso 1 1 calc R . . . .
C4GA C 1.0610(15) 0.1372(8) 0.3337(8) 0.088(10) Uani 1 1 d D U . . .
H4GA H 1.010496 0.139395 0.320150 0.105 Uiso 1 1 calc R . . . .
H4GB H 1.081156 0.119972 0.316904 0.105 Uiso 1 1 calc R . . . .
C7GA C 1.078(2) 0.2025(7) 0.3659(8) 0.112(13) Uani 1 1 d D U . . .
H7GA H 1.029539 0.210959 0.354501 0.134 Uiso 1 1 calc R . . . .
H7GB H 1.109007 0.224026 0.368084 0.134 Uiso 1 1 calc R . . . .
C8GA C 1.0959(15) 0.1749(7) 0.3346(9) 0.099(11) Uani 1 1 d D U . . .
H8GA H 1.085410 0.185668 0.305786 0.118 Uiso 1 1 calc R . . . .
C1HA C 1.1503(11) 0.1157(6) 0.3978(8) 0.091(10) Uani 1 1 d D U . . .
H1HA H 1.168319 0.097147 0.381489 0.109 Uiso 1 1 calc R . . . .
H1HB H 1.158675 0.106967 0.427039 0.109 Uiso 1 1 calc R . . . .
C9GA C 1.1644(9) 0.1787(6) 0.4279(10) 0.099(11) Uani 1 1 d D U . . .
H9GA H 1.173066 0.166939 0.455835 0.118 Uiso 1 1 calc R . . . .
H9GB H 1.191259 0.201774 0.431056 0.118 Uiso 1 1 calc R . . . .
C0HA C 1.1879(14) 0.1527(7) 0.3968(8) 0.101(11) Uani 1 1 d D U . . .
H0HA H 1.239128 0.148482 0.407914 0.121 Uiso 1 1 calc R . . . .
C2HA C 1.1753(15) 0.1701(13) 0.3528(10) 0.122(15) Uani 1 1 d D U . . .
H2HA H 1.198937 0.194087 0.354809 0.147 Uiso 1 1 calc R . . . .
H2HB H 1.194239 0.154005 0.334325 0.147 Uiso 1 1 calc R . . . .
C31 C 0.2602(15) 0.2732(8) 0.6007(8) 0.048(7) Uani 0.5 1 d . U P . .
C83 C 0.2357(14) 0.3079(8) 0.6064(9) 0.055(8) Uani 0.5 1 d G U P . .
H83 H 0.196879 0.317823 0.586149 0.066 Uiso 0.5 1 calc R . P . .
C4HA C 0.2678(18) 0.3282(7) 0.6418(11) 0.068(9) Uani 0.5 1 d G U P . .
H4HA H 0.251016 0.351908 0.645746 0.081 Uiso 0.5 1 calc R . P . .
C7HA C 0.3245(17) 0.3137(8) 0.6715(9) 0.060(8) Uani 0.5 1 d G U P . .
H7HA H 0.346523 0.327567 0.695677 0.073 Uiso 0.5 1 calc R . P . .
C6HA C 0.3491(14) 0.2790(9) 0.6657(9) 0.060(8) Uani 0.5 1 d G U P . .
H6HA H 0.387895 0.269140 0.686011 0.072 Uiso 0.5 1 calc R . P . .
C5HA C 0.3170(15) 0.2588(7) 0.6303(10) 0.049(7) Uani 0.5 1 d G U P . .
H5HA H 0.333759 0.235054 0.626414 0.059 Uiso 0.5 1 calc R . P . .
C3HA C 0.225(3) 0.2544(14) 0.5653(18) 0.061(10) Uani 0.5 1 d . U P . .
H3HA H 0.188834 0.239167 0.571859 0.092 Uiso 0.5 1 calc GR . P . .
H3HB H 0.258065 0.238725 0.555737 0.092 Uiso 0.5 1 calc GR . P . .
H3HC H 0.203807 0.271778 0.543079 0.092 Uiso 0.5 1 calc GR . P . .
C8HA C 0.6522(16) 0.3748(12) 0.1984(14) 0.068(10) Uani 0.5 1 d D U P . .
H8HA H 0.647434 0.356902 0.219612 0.102 Uiso 0.5 1 calc GR . P . .
H8HB H 0.683844 0.394389 0.211944 0.102 Uiso 0.5 1 calc GR . P . .
H8HC H 0.671170 0.362687 0.177347 0.102 Uiso 0.5 1 calc GR . P . .
C2IA C 0.5369(17) 0.3719(8) 0.1452(10) 0.070(9) Uani 0.5 1 d D U P . .
H2IA H 0.550487 0.349256 0.135708 0.085 Uiso 0.5 1 calc R . P . .
C65 C 0.4715(16) 0.3865(10) 0.1265(10) 0.070(9) Uani 0.5 1 d G U P . .
H65 H 0.440403 0.373695 0.104211 0.084 Uiso 0.5 1 calc R . P . .
C1IA C 0.4517(15) 0.4197(11) 0.1403(12) 0.080(10) Uani 0.5 1 d G U P . .
H1IA H 0.406958 0.429582 0.127533 0.096 Uiso 0.5 1 calc R . P . .
C9HA C 0.4972(19) 0.4383(9) 0.1729(12) 0.081(10) Uani 0.5 1 d G U P . .
H9HA H 0.483597 0.461030 0.182351 0.097 Uiso 0.5 1 calc R . P . .
C0IA C 0.5626(17) 0.4238(8) 0.1916(10) 0.069(9) Uani 0.5 1 d DG U P . .
H0IA H 0.593681 0.436592 0.213848 0.083 Uiso 0.5 1 calc R . P . .
C50 C 0.5824(14) 0.3906(9) 0.1777(10) 0.066(8) Uani 0.5 1 d DG U P . .
C7IA C 0.8092(17) 0.5716(10) 0.7035(12) 0.081(9) Uani 0.5 1 d D U P . .
H7IA H 0.769398 0.562004 0.710737 0.098 Uiso 0.5 1 calc R . P . .
C120 C 0.8491(17) 0.5490(8) 0.6851(10) 0.086(10) Uani 0.5 1 d DG U P . .
C3IA C 0.9073(18) 0.5630(9) 0.6745(12) 0.082(9) Uani 0.5 1 d DG U P . .
H3IA H 0.934603 0.547551 0.661963 0.098 Uiso 0.5 1 calc R . P . .
C5IA C 0.9255(18) 0.5995(10) 0.6823(13) 0.080(10) Uani 0.5 1 d G U P . .
H5IA H 0.965231 0.609073 0.675048 0.096 Uiso 0.5 1 calc R . P . .
C44 C 0.886(2) 0.6221(8) 0.7007(12) 0.075(10) Uani 0.5 1 d G U P . .
H44 H 0.897943 0.647061 0.705978 0.090 Uiso 0.5 1 calc R . P . .
C6IA C 0.827(2) 0.6081(9) 0.7113(13) 0.082(10) Uani 0.5 1 d G U P . .
H6IA H 0.800027 0.623527 0.723822 0.099 Uiso 0.5 1 calc R . P . .
C4IA C 0.829(3) 0.5096(9) 0.6771(17) 0.090(13) Uani 0.5 1 d D U P . .
H4IA H 0.860661 0.498027 0.662281 0.135 Uiso 0.5 1 calc GR . P . .
H4IB H 0.781247 0.507923 0.659790 0.135 Uiso 0.5 1 calc GR . P . .
H4IC H 0.833534 0.497045 0.703812 0.135 Uiso 0.5 1 calc GR . P . .
C95 C 1.0029(18) 0.0294(11) 0.3261(11) 0.074(9) Uani 0.5 1 d . U P . .
H95 H 0.967849 0.027349 0.340735 0.089 Uiso 0.5 1 calc R . P . .
C174 C 1.073(2) 0.0291(8) 0.3481(8) 0.071(9) Uani 0.5 1 d DG U P . .
C105 C 1.1242(15) 0.0321(10) 0.3267(11) 0.075(9) Uani 0.5 1 d G U P . .
H105 H 1.172030 0.031869 0.341755 0.090 Uiso 0.5 1 calc R . P . .
C62 C 1.1056(18) 0.0353(11) 0.2833(11) 0.076(9) Uani 0.5 1 d G U P . .
H62 H 1.140739 0.037364 0.268622 0.091 Uiso 0.5 1 calc R . P . .
C8IA C 1.036(2) 0.0356(11) 0.2612(8) 0.077(9) Uani 0.5 1 d G U P . .
H8IA H 1.023003 0.037851 0.231545 0.093 Uiso 0.5 1 calc R . P . .
C48 C 0.9844(15) 0.0326(11) 0.2827(11) 0.076(9) Uani 0.5 1 d G U P . .
H48 H 0.936557 0.032844 0.267600 0.091 Uiso 0.5 1 calc R . P . .
C9IA C 1.104(3) 0.0258(14) 0.3946(9) 0.080(12) Uani 0.5 1 d D U P . .
H9IA H 1.091109 0.047088 0.408774 0.120 Uiso 0.5 1 calc GR . P . .
H9IB H 1.155281 0.024732 0.400268 0.120 Uiso 0.5 1 calc GR . P . .
H9IC H 1.087333 0.003446 0.404908 0.120 Uiso 0.5 1 calc GR . P . .
C2JA C 0.616(3) 0.5368(14) 0.4036(10) 0.085(12) Uani 0.5 1 d D U P . .
H2JA H 0.574866 0.547380 0.410641 0.128 Uiso 0.5 1 calc GR . P . .
H2JB H 0.654958 0.553921 0.411793 0.128 Uiso 0.5 1 calc GR . P . .
H2JC H 0.628174 0.513699 0.418740 0.128 Uiso 0.5 1 calc GR . P . .
C4JA C 0.5992(16) 0.5299(9) 0.3573(9) 0.080(10) Uani 0.5 1 d D U P . .
C0JA C 0.590(2) 0.4943(8) 0.3421(11) 0.084(9) Uani 0.5 1 d DG U P . .
H0JA H 0.594150 0.474394 0.361082 0.100 Uiso 0.5 1 calc R . P . .
C1JA C 0.574(2) 0.4879(10) 0.2992(12) 0.087(10) Uani 0.5 1 d G U P . .
H1JA H 0.568074 0.463530 0.288820 0.104 Uiso 0.5 1 calc R . P . .
C3JA C 0.568(2) 0.5170(13) 0.2715(9) 0.096(11) Uani 0.5 1 d G U P . .
H3JA H 0.557649 0.512632 0.242120 0.115 Uiso 0.5 1 calc R . P . .
C104 C 0.578(3) 0.5527(11) 0.2866(11) 0.093(10) Uani 0.5 1 d G U P . .
H104 H 0.573300 0.572599 0.267682 0.112 Uiso 0.5 1 calc R . P . .
C5JA C 0.593(2) 0.5591(8) 0.3296(12) 0.088(10) Uani 0.5 1 d DG U P . .
H5JA H 0.599375 0.583463 0.339945 0.106 Uiso 0.5 1 calc R . P . .

loop_
_atom_site_aniso_label
_atom_site_aniso_U_11
_atom_site_aniso_U_22
_atom_site_aniso_U_33
_atom_site_aniso_U_23
_atom_site_aniso_U_13
_atom_site_aniso_U_12
Au01 0.0234(3) 0.0320(4) 0.0312(4) -0.0022(3) 0.0062(3) 0.0034(3)
Au02 0.0294(4) 0.0343(4) 0.0329(4) -0.0034(3) 0.0075(3) 0.0022(3)
Au03 0.0290(4) 0.0370(4) 0.0324(4) -0.0004(3) 0.0055(3) 0.0023(3)
Au04 0.0268(4) 0.0378(4) 0.0349(4) -0.0023(3) 0.0061(3) 0.0062(3)
Au05 0.0251(4) 0.0362(4) 0.0373(4) -0.0022(3) 0.0075(3) 0.0003(3)
Au06 0.0271(4) 0.0405(4) 0.0345(4) -0.0037(3) 0.0113(3) 0.0033(3)
Au07 0.0277(4) 0.0400(4) 0.0344(4) -0.0044(3) 0.0096(3) 0.0028(3)
Au08 0.0237(4) 0.0393(4) 0.0381(4) -0.0049(3) 0.0070(3) 0.0025(3)
Au09 0.0320(4) 0.0367(4) 0.0336(4) -0.0006(3) 0.0097(3) 0.0031(3)
Au0A 0.0294(4) 0.0373(4) 0.0393(4) 0.0008(3) 0.0083(3) 0.0019(3)
Au0B 0.0279(4) 0.0328(4) 0.0421(4) -0.0010(3) 0.0094(3) 0.0046(3)
Au0C 0.0278(4) 0.0409(4) 0.0327(4) -0.0041(3) 0.0060(3) 0.0034(3)
Au0D 0.0300(4) 0.0347(4) 0.0408(4) -0.0067(3) 0.0106(3) 0.0005(3)
Au0E 0.0327(4) 0.0369(4) 0.0443(5) -0.0041(3) 0.0084(4) 0.0075(3)
Au0F 0.0281(4) 0.0394(4) 0.0480(5) -0.0023(4) 0.0043(4) 0.0028(3)
Au0G 0.0366(4) 0.0382(4) 0.0400(4) -0.0004(3) 0.0069(4) 0.0061(3)
Au0H 0.0348(4) 0.0438(4) 0.0375(4) 0.0005(3) 0.0040(4) 0.0076(4)
Au0I 0.0295(4) 0.0489(5) 0.0448(5) 0.0057(4) 0.0067(4) -0.0017(4)
Au0J 0.0346(4) 0.0371(4) 0.0533(5) -0.0031(4) 0.0124(4) 0.0041(3)
Au0K 0.0354(4) 0.0503(5) 0.0387(5) -0.0076(4) 0.0011(4) 0.0086(4)
Au0L 0.0294(4) 0.0352(4) 0.0680(6) -0.0037(4) 0.0143(4) 0.0010(3)
Au0M 0.0442(5) 0.0483(5) 0.0377(5) 0.0005(4) 0.0094(4) 0.0075(4)
Au0N 0.0360(5) 0.0567(5) 0.0429(5) -0.0091(4) 0.0020(4) 0.0142(4)
Au0O 0.0357(5) 0.0615(6) 0.0479(5) -0.0142(4) 0.0041(4) 0.0107(4)
S00P 0.037(3) 0.046(3) 0.034(2) -0.002(2) 0.005(2) 0.005(2)
S00Q 0.032(2) 0.039(2) 0.047(3) -0.005(2) 0.016(2) 0.0005(19)
S00R 0.036(2) 0.039(2) 0.029(2) -0.0003(18) 0.0065(19) -0.0003(19)
S00S 0.026(2) 0.054(3) 0.037(3) 0.000(2) 0.011(2) 0.000(2)
S00T 0.046(3) 0.046(3) 0.029(2) 0.0058(19) 0.010(2) 0.006(2)
S00U 0.027(2) 0.042(3) 0.040(3) -0.009(2) 0.004(2) -0.0001(19)
S00V 0.031(2) 0.034(2) 0.061(3) 0.000(2) 0.016(2) 0.0068(19)
S00W 0.038(3) 0.037(2) 0.040(3) -0.0035(19) 0.010(2) 0.006(2)
P00X 0.029(2) 0.039(3) 0.039(3) -0.002(2) 0.008(2) -0.003(2)
S00Y 0.032(2) 0.039(3) 0.061(3) 0.002(2) 0.015(2) 0.000(2)
P00Z 0.035(3) 0.048(3) 0.036(3) -0.007(2) 0.020(2) 0.002(2)
S010 0.032(2) 0.041(3) 0.070(4) -0.015(2) 0.023(3) -0.004(2)
S011 0.046(3) 0.055(3) 0.036(3) 0.000(2) 0.005(2) 0.011(2)
S012 0.033(3) 0.060(3) 0.045(3) -0.006(2) 0.000(2) 0.012(2)
S013 0.037(3) 0.045(3) 0.066(4) -0.013(3) 0.010(3) 0.004(2)
S014 0.034(3) 0.057(3) 0.056(3) -0.008(3) 0.002(2) 0.016(2)
C3 0.040(8) 0.041(8) 0.029(7) -0.002(6) 0.016(6) 0.001(7)
C9 0.042(8) 0.045(8) 0.042(8) 0.001(7) 0.012(7) 0.000(7)
C23 0.053(9) 0.049(8) 0.038(8) -0.001(7) 0.006(7) 0.004(7)
C26 0.041(8) 0.044(8) 0.055(9) -0.004(7) 0.010(7) 0.002(7)
C63 0.056(9) 0.051(9) 0.051(9) 0.000(7) 0.016(7) -0.007(7)
C74 0.070(11) 0.085(12) 0.089(12) -0.005(9) 0.026(9) -0.002(9)
C75 0.062(10) 0.073(11) 0.078(11) -0.010(8) 0.018(8) 0.000(8)
C92 0.058(10) 0.064(10) 0.059(10) -0.002(8) 0.023(8) -0.009(8)
C94 0.052(9) 0.057(9) 0.056(9) -0.002(8) 0.015(8) -0.001(8)
C2 0.035(8) 0.044(8) 0.052(9) -0.004(7) 0.016(7) 0.002(7)
C0AA 0.031(7) 0.039(8) 0.042(8) 0.005(6) 0.012(6) 0.000(6)
C30 0.037(8) 0.043(8) 0.052(9) -0.001(7) 0.015(7) -0.013(7)
C56 0.030(7) 0.054(8) 0.040(8) 0.001(7) 0.024(7) 0.002(7)
C86 0.030(7) 0.045(8) 0.045(8) 0.002(7) 0.021(7) 0.001(6)
C19 0.049(9) 0.050(9) 0.052(9) 0.005(7) 0.016(7) 0.002(7)
C2AA 0.048(9) 0.046(8) 0.052(9) -0.007(7) 0.017(7) 0.001(7)
C28 0.066(10) 0.061(10) 0.057(10) 0.002(8) 0.018(8) 0.000(8)
C1AA 0.039(8) 0.049(8) 0.055(9) 0.000(7) 0.012(7) 0.006(7)
C42 0.052(9) 0.048(9) 0.049(9) -0.005(7) 0.008(7) -0.004(7)
C43 0.048(8) 0.048(8) 0.032(8) 0.001(7) 0.010(7) -0.002(7)
C55 0.054(10) 0.059(10) 0.071(10) 0.006(8) 0.013(8) -0.004(8)
C79 0.055(9) 0.051(9) 0.057(9) -0.007(7) 0.017(8) 0.009(7)
C84 0.035(8) 0.045(8) 0.037(8) -0.006(6) 0.019(6) 0.005(6)
C9BA 0.056(10) 0.072(11) 0.076(11) 0.005(8) 0.012(8) 0.002(8)
C113 0.053(10) 0.069(10) 0.073(10) 0.002(8) 0.022(8) 0.002(8)
C116 0.046(8) 0.040(8) 0.045(8) -0.005(7) 0.018(7) 0.004(7)
C119 0.061(9) 0.054(9) 0.052(9) -0.004(7) 0.025(8) 0.003(8)
C7BA 0.037(8) 0.047(8) 0.032(7) 0.010(6) 0.007(6) 0.000(7)
C132 0.049(9) 0.044(8) 0.047(8) 0.007(7) 0.012(7) 0.003(7)
C138 0.060(10) 0.062(10) 0.051(9) 0.005(8) 0.014(8) -0.004(8)
C144 0.064(10) 0.070(10) 0.058(10) -0.009(8) 0.018(8) 0.003(8)
C148 0.066(11) 0.067(10) 0.074(11) 0.007(8) 0.014(8) -0.006(8)
C168 0.044(8) 0.052(9) 0.042(8) 0.010(7) 0.024(7) -0.009(7)
C170 0.057(10) 0.060(10) 0.064(10) -0.008(8) 0.011(8) -0.001(8)
C188 0.070(11) 0.081(11) 0.081(11) -0.011(9) 0.028(9) 0.010(9)
C192 0.063(10) 0.066(10) 0.062(10) 0.004(8) 0.025(8) -0.001(8)
C5AA 0.038(8) 0.049(8) 0.056(9) -0.005(7) 0.026(7) -0.001(7)
C20 0.033(8) 0.043(8) 0.047(8) 0.001(7) 0.017(7) 0.002(7)
C32 0.048(9) 0.052(9) 0.052(9) -0.001(7) 0.013(7) 0.000(7)
C7AA 0.049(9) 0.051(9) 0.052(9) -0.014(7) 0.017(7) -0.002(7)
C8AA 0.043(8) 0.053(9) 0.047(9) -0.001(7) 0.018(7) -0.001(7)
C45 0.048(9) 0.055(9) 0.041(8) -0.011(7) 0.014(7) -0.004(7)
C53 0.055(9) 0.057(9) 0.062(10) 0.000(8) 0.018(8) -0.010(8)
C3AA 0.058(10) 0.064(10) 0.062(10) -0.006(8) 0.021(8) 0.003(8)
C9AA 0.058(10) 0.063(10) 0.058(10) -0.004(8) 0.020(8) -0.002(8)
C64 0.054(9) 0.058(10) 0.070(10) -0.008(8) 0.022(8) -0.008(8)
C68 0.046(9) 0.044(8) 0.057(9) -0.004(7) 0.015(7) 0.001(7)
C82 0.057(10) 0.058(9) 0.055(9) 0.012(8) 0.012(8) -0.005(8)
C88 0.047(9) 0.043(8) 0.054(9) -0.005(7) 0.015(7) -0.001(7)
C90 0.042(8) 0.033(7) 0.038(8) -0.006(6) 0.008(7) 0.006(6)
C91 0.044(8) 0.044(8) 0.041(8) 0.005(7) 0.015(7) -0.002(7)
C108 0.053(9) 0.049(9) 0.064(10) 0.001(8) 0.005(8) 0.000(8)
C111 0.050(9) 0.055(9) 0.042(8) -0.003(7) 0.010(7) -0.006(7)
C130 0.054(9) 0.054(9) 0.066(10) -0.015(8) 0.016(8) -0.001(8)
C137 0.048(9) 0.051(9) 0.047(9) -0.002(7) 0.015(7) 0.003(7)
C6AA 0.057(10) 0.062(10) 0.066(10) -0.002(8) 0.017(8) 0.002(8)
C140 0.060(10) 0.050(9) 0.056(9) 0.008(7) 0.016(8) -0.007(8)
C147 0.067(10) 0.072(10) 0.063(10) -0.006(8) 0.034(8) -0.002(8)
C154 0.046(9) 0.055(9) 0.053(9) -0.009(7) 0.011(7) -0.002(7)
C158 0.066(10) 0.067(10) 0.071(11) 0.013(8) 0.017(8) -0.005(8)
C166 0.063(10) 0.063(10) 0.055(9) 0.000(8) 0.013(8) -0.011(8)
C4AA 0.047(9) 0.049(8) 0.045(8) 0.001(7) 0.019(7) -0.004(7)
C173 0.054(9) 0.057(9) 0.063(10) 0.003(8) 0.015(8) 0.001(8)
C190 0.042(8) 0.045(8) 0.053(9) 0.002(7) 0.021(7) 0.001(7)
C1BA 0.040(8) 0.038(8) 0.042(8) -0.003(6) 0.016(7) 0.007(7)
C2BA 0.046(9) 0.056(9) 0.042(8) -0.008(7) 0.016(7) 0.003(7)
C3BA 0.041(8) 0.046(8) 0.046(8) 0.003(7) 0.018(7) -0.004(7)
C34 0.059(9) 0.059(9) 0.039(8) 0.006(7) 0.020(7) -0.002(8)
C36 0.063(10) 0.052(9) 0.059(10) 0.006(8) 0.014(8) 0.003(8)
C1CA 0.061(10) 0.054(9) 0.059(10) -0.004(8) 0.013(8) 0.001(8)
C4BA 0.075(11) 0.070(11) 0.078(11) -0.007(8) 0.022(9) -0.002(8)
C58 0.057(10) 0.066(10) 0.054(9) 0.000(8) 0.020(8) -0.002(8)
C87 0.052(9) 0.066(10) 0.066(10) -0.004(8) 0.016(8) -0.002(8)
C100 0.055(9) 0.051(9) 0.051(9) 0.000(7) 0.010(7) 0.006(7)
C0BA 0.041(8) 0.055(9) 0.035(8) -0.008(7) 0.014(7) 0.002(7)
C5BA 0.037(8) 0.044(8) 0.037(8) 0.000(6) 0.017(7) 0.005(7)
O1 0.027(7) 0.055(9) 0.059(9) -0.025(7) 0.023(7) -0.003(6)
C0CA 0.038(8) 0.046(8) 0.048(8) -0.003(7) 0.010(7) 0.006(7)
C60 0.053(10) 0.070(10) 0.065(10) -0.014(8) 0.020(8) 0.005(8)
C72 0.048(9) 0.058(9) 0.066(10) -0.005(8) 0.012(8) 0.005(8)
C85 0.064(11) 0.074(11) 0.088(12) -0.008(9) 0.011(9) 0.002(8)
C6BA 0.056(10) 0.058(10) 0.070(10) -0.012(8) 0.015(8) 0.009(8)
C135 0.068(11) 0.077(11) 0.089(12) -0.006(9) 0.013(9) 0.008(9)
C139 0.052(9) 0.054(9) 0.067(10) -0.009(8) 0.019(8) 0.003(8)
C47 0.068(11) 0.067(11) 0.083(11) -0.010(8) 0.015(8) 0.010(8)
C123 0.076(12) 0.079(12) 0.094(12) -0.005(9) 0.013(9) 0.013(9)
C8BA 0.069(11) 0.072(11) 0.078(11) -0.015(8) 0.014(8) 0.009(8)
C7 0.040(8) 0.045(8) 0.046(8) 0.003(7) 0.006(7) -0.004(7)
C10 0.039(8) 0.052(9) 0.051(9) 0.007(7) 0.014(7) 0.001(7)
C24 0.046(9) 0.057(9) 0.049(9) -0.005(7) 0.010(7) 0.005(7)
C33 0.044(9) 0.047(8) 0.050(9) 0.006(7) 0.007(7) -0.001(7)
C37 0.042(8) 0.055(9) 0.046(8) 0.001(7) 0.009(7) 0.006(7)
C54 0.048(9) 0.052(9) 0.045(9) -0.004(7) 0.006(7) 0.005(7)
C66 0.046(9) 0.058(9) 0.058(9) 0.002(8) 0.009(7) 0.006(8)
C101 0.043(8) 0.060(9) 0.040(8) 0.016(7) 0.012(7) 0.002(7)
C103 0.041(8) 0.052(9) 0.055(9) -0.003(7) 0.011(7) 0.001(7)
C6 0.039(8) 0.048(8) 0.044(8) -0.010(7) 0.021(7) 0.000(7)
C3CA 0.046(9) 0.055(9) 0.064(9) 0.001(7) 0.026(8) 0.003(7)
C46 0.046(9) 0.061(9) 0.033(8) -0.002(7) 0.011(7) 0.006(7)
C51 0.052(9) 0.057(9) 0.065(10) -0.003(8) 0.018(8) -0.007(8)
C2CA 0.036(8) 0.039(8) 0.056(9) -0.003(7) 0.009(7) 0.002(7)
C4CA 0.048(9) 0.048(9) 0.059(9) -0.006(7) 0.016(7) 0.000(7)
C69 0.045(9) 0.046(8) 0.057(9) -0.005(7) 0.016(7) -0.003(7)
C71 0.035(8) 0.040(8) 0.044(8) -0.004(7) 0.008(7) 0.005(7)
C81 0.043(8) 0.050(9) 0.045(8) -0.003(7) 0.007(7) 0.000(7)
C102 0.052(9) 0.055(9) 0.060(9) -0.012(7) 0.026(8) 0.001(7)
C13 0.056(10) 0.057(9) 0.059(10) -0.001(8) 0.009(8) 0.003(8)
C6CA 0.057(9) 0.053(9) 0.060(10) -0.004(8) 0.009(8) 0.006(8)
C5CA 0.056(10) 0.066(10) 0.079(11) -0.002(8) 0.018(8) 0.002(8)
C49 0.065(11) 0.072(11) 0.074(11) -0.008(8) 0.014(8) 0.005(8)
C7CA 0.064(11) 0.066(10) 0.083(11) -0.013(8) 0.009(8) 0.013(8)
C61 0.051(9) 0.054(9) 0.052(9) -0.005(7) 0.004(7) 0.003(8)
C8CA 0.073(11) 0.070(11) 0.079(11) -0.013(9) 0.011(8) 0.008(9)
C80 0.070(11) 0.072(11) 0.079(11) -0.004(9) 0.010(8) 0.004(9)
C2DA 0.040(8) 0.045(8) 0.045(8) -0.010(7) 0.014(7) 0.005(7)
C1DA 0.039(8) 0.044(8) 0.046(8) -0.006(7) 0.012(7) -0.001(7)
C21 0.047(9) 0.062(10) 0.068(10) 0.002(8) 0.009(8) 0.002(8)
C25 0.045(9) 0.042(8) 0.063(9) -0.006(7) 0.007(7) 0.005(7)
C3DA 0.053(9) 0.065(10) 0.066(10) 0.006(8) 0.022(8) -0.002(8)
C5DA 0.043(8) 0.045(8) 0.048(9) 0.000(7) 0.002(7) 0.001(7)
C4DA 0.053(9) 0.050(9) 0.055(9) -0.007(7) 0.016(7) 0.013(7)
C0DA 0.060(10) 0.065(10) 0.064(10) 0.003(8) 0.006(8) 0.002(8)
C6DA 0.051(9) 0.049(9) 0.058(9) -0.007(7) 0.011(7) 0.001(7)
C73 0.046(8) 0.041(8) 0.036(8) -0.007(7) 0.002(7) 0.001(7)
C9CA 0.059(10) 0.072(11) 0.078(11) -0.007(8) 0.019(8) 0.011(8)
C7DA 0.059(10) 0.056(9) 0.069(10) 0.006(8) 0.014(8) 0.001(8)
C8DA 0.049(9) 0.045(8) 0.050(9) -0.004(7) 0.014(7) 0.009(7)
C9DA 0.050(9) 0.052(9) 0.035(8) -0.004(7) 0.012(7) 0.005(7)
C27 0.060(10) 0.063(10) 0.062(10) 0.000(8) 0.016(8) 0.005(8)
C29 0.059(9) 0.056(9) 0.047(9) 0.001(7) 0.013(7) 0.002(8)
C0EA 0.069(10) 0.065(10) 0.061(10) -0.009(8) 0.019(8) 0.004(8)
C57 0.064(10) 0.064(10) 0.063(10) -0.004(8) 0.016(8) 0.008(8)
C2EA 0.079(11) 0.069(11) 0.069(11) 0.004(8) 0.023(8) 0.008(8)
C77 0.044(8) 0.054(8) 0.031(7) 0.000(6) 0.022(7) -0.002(7)
C1EA 0.069(10) 0.068(10) 0.060(10) 0.010(8) 0.014(8) -0.003(8)
C11 0.050(9) 0.063(9) 0.037(8) 0.003(7) 0.020(7) 0.001(7)
C15 0.049(9) 0.068(10) 0.051(9) 0.003(8) 0.018(8) 0.005(8)
C7EA 0.073(11) 0.075(11) 0.065(10) -0.004(8) 0.020(8) -0.008(8)
C6EA 0.071(11) 0.074(11) 0.059(10) -0.003(8) 0.017(8) -0.004(8)
C38 0.064(10) 0.070(10) 0.065(10) -0.003(8) 0.015(8) -0.004(8)
C4EA 0.042(8) 0.054(9) 0.037(8) 0.001(7) 0.001(7) 0.000(7)
C59 0.058(10) 0.069(10) 0.053(9) 0.008(8) 0.020(8) 0.000(8)
C5EA 0.047(9) 0.057(9) 0.059(9) 0.003(8) 0.009(8) -0.001(8)
C3EA 0.066(11) 0.073(11) 0.069(11) -0.001(8) 0.017(8) 0.007(8)
C22 0.061(10) 0.076(11) 0.065(10) 0.005(8) 0.016(8) 0.003(8)
C9EA 0.074(11) 0.088(12) 0.070(11) 0.011(9) 0.012(9) -0.005(9)
C8EA 0.074(12) 0.089(12) 0.083(12) 0.004(9) 0.014(9) 0.004(9)
C1FA 0.041(8) 0.047(8) 0.026(7) -0.004(6) 0.004(6) -0.005(7)
C2FA 0.045(9) 0.054(9) 0.049(9) -0.009(7) 0.008(7) 0.000(7)
C8 0.041(8) 0.050(9) 0.056(9) -0.003(7) 0.011(7) -0.002(7)
C12 0.041(8) 0.051(8) 0.040(8) 0.000(7) 0.019(7) -0.004(7)
C14 0.043(8) 0.050(8) 0.047(8) -0.014(7) 0.016(7) 0.002(7)
C3FA 0.046(9) 0.052(9) 0.048(9) -0.010(7) 0.014(7) -0.004(7)
C0FA 0.034(8) 0.045(8) 0.043(8) -0.004(7) 0.021(7) 0.004(7)
C4FA 0.046(9) 0.058(9) 0.044(8) -0.006(7) 0.013(7) -0.001(7)
C4 0.047(9) 0.052(8) 0.032(8) -0.001(7) 0.006(7) 0.001(7)
C18 0.045(9) 0.059(9) 0.051(9) -0.007(7) 0.011(7) 0.000(7)
C7FA 0.047(9) 0.054(9) 0.045(8) -0.003(7) 0.023(7) -0.005(7)
C8FA 0.036(8) 0.043(8) 0.038(8) -0.007(6) 0.013(7) 0.003(7)
C5FA 0.041(8) 0.041(8) 0.043(8) 0.001(7) 0.009(7) -0.004(7)
C17 0.054(9) 0.055(9) 0.041(8) -0.004(7) 0.008(7) -0.001(7)
C6FA 0.039(8) 0.041(8) 0.029(7) 0.003(6) 0.006(6) -0.001(7)
C9FA 0.058(10) 0.058(9) 0.055(9) -0.001(8) 0.004(8) -0.003(8)
C2GA 0.053(9) 0.059(9) 0.044(9) 0.000(7) 0.016(7) -0.001(8)
C1GA 0.051(9) 0.058(9) 0.056(9) -0.004(7) 0.021(8) -0.002(8)
C0GA 0.048(9) 0.047(8) 0.044(8) -0.008(7) 0.012(7) -0.005(7)
C52 0.052(9) 0.053(9) 0.039(8) 0.003(7) 0.019(7) -0.004(7)
C3GA 0.045(9) 0.050(9) 0.053(9) -0.009(7) 0.015(7) 0.010(7)
C6GA 0.068(10) 0.071(10) 0.058(10) -0.010(8) 0.030(8) -0.001(8)
C5GA 0.080(12) 0.080(12) 0.082(12) -0.008(9) 0.030(9) -0.011(9)
C4GA 0.086(13) 0.087(12) 0.086(12) -0.006(9) 0.018(9) 0.005(9)
C7GA 0.119(16) 0.110(16) 0.113(16) 0.003(9) 0.042(10) 0.004(10)
C8GA 0.105(14) 0.101(14) 0.094(14) 0.001(9) 0.033(9) 0.002(9)
C1HA 0.092(13) 0.092(13) 0.088(13) 0.001(9) 0.023(9) 0.016(9)
C9GA 0.096(14) 0.101(14) 0.097(14) -0.016(9) 0.022(9) 0.007(9)
C0HA 0.093(14) 0.099(14) 0.108(14) -0.009(9) 0.019(9) 0.010(9)
C2HA 0.125(17) 0.124(17) 0.121(17) -0.007(10) 0.038(10) -0.005(10)
C31 0.045(10) 0.057(10) 0.048(10) 0.012(7) 0.023(7) 0.004(8)
C83 0.054(11) 0.058(10) 0.054(10) 0.009(8) 0.020(8) 0.006(8)
C4HA 0.067(12) 0.068(11) 0.068(11) 0.000(8) 0.017(8) 0.002(9)
C7HA 0.062(11) 0.063(10) 0.058(11) -0.001(8) 0.019(8) -0.006(9)
C6HA 0.058(11) 0.066(11) 0.058(10) 0.004(8) 0.016(8) 0.000(8)
C5HA 0.040(10) 0.055(10) 0.055(10) 0.005(7) 0.018(7) 0.001(8)
C3HA 0.050(17) 0.055(16) 0.073(16) 0.005(12) 0.004(12) 0.002(15)
C8HA 0.050(12) 0.090(19) 0.078(18) 0.019(16) 0.040(11) -0.009(11)
C2IA 0.072(11) 0.073(11) 0.069(12) 0.007(8) 0.024(8) -0.006(8)
C65 0.068(11) 0.077(12) 0.069(12) 0.006(8) 0.025(8) -0.005(9)
C1IA 0.080(12) 0.079(12) 0.081(13) 0.004(9) 0.019(8) 0.000(8)
C9HA 0.081(12) 0.080(12) 0.082(13) -0.001(9) 0.022(9) 0.002(8)
C0IA 0.071(11) 0.073(11) 0.069(12) 0.005(8) 0.028(8) -0.007(8)
C50 0.066(10) 0.068(11) 0.068(12) 0.011(8) 0.023(8) -0.007(8)
C7IA 0.081(13) 0.084(11) 0.080(14) 0.002(9) 0.021(9) 0.000(8)
C120 0.086(13) 0.087(11) 0.086(14) -0.002(9) 0.023(10) 0.000(8)
C3IA 0.084(12) 0.082(11) 0.080(14) -0.004(9) 0.024(9) 0.003(8)
C5IA 0.078(12) 0.081(12) 0.079(14) 0.000(9) 0.019(9) 0.005(8)
C44 0.077(13) 0.077(12) 0.069(14) -0.001(9) 0.017(10) 0.001(8)
C6IA 0.082(13) 0.084(11) 0.083(14) 0.001(9) 0.024(10) -0.001(9)
C4IA 0.10(2) 0.089(13) 0.08(2) -0.001(16) 0.026(17) -0.004(13)
C95 0.075(10) 0.072(14) 0.076(10) 0.000(10) 0.021(8) -0.001(10)
C174 0.074(10) 0.067(13) 0.072(10) -0.003(10) 0.022(7) 0.000(10)
C105 0.075(11) 0.074(14) 0.078(10) -0.001(10) 0.024(8) -0.001(10)
C62 0.077(10) 0.076(14) 0.078(10) 0.001(10) 0.026(8) 0.000(10)
C8IA 0.077(11) 0.078(14) 0.079(11) 0.004(10) 0.024(7) 0.003(10)
C48 0.074(10) 0.077(14) 0.077(10) 0.005(10) 0.020(8) 0.004(10)
C9IA 0.09(2) 0.08(2) 0.074(11) 0.004(17) 0.020(10) 0.004(18)
C2JA 0.08(2) 0.09(2) 0.086(11) -0.007(11) 0.027(17) 0.002(18)
C4JA 0.077(14) 0.083(11) 0.084(10) -0.004(7) 0.027(10) 0.004(10)
C0JA 0.081(14) 0.085(11) 0.086(11) -0.005(8) 0.023(10) 0.002(10)
C1JA 0.086(15) 0.089(11) 0.086(11) -0.006(7) 0.021(10) 0.002(10)
C3JA 0.097(15) 0.096(12) 0.092(12) -0.001(7) 0.022(10) -0.001(10)
C104 0.095(15) 0.093(11) 0.091(11) 0.003(8) 0.025(10) 0.000(10)
C5JA 0.088(15) 0.089(11) 0.090(11) 0.001(7) 0.028(10) 0.000(10)

loop_
_atom_type_symbol
_atom_type_description
_atom_type_scat_dispersion_real
_atom_type_scat_dispersion_imag
_atom_type_scat_source
C C 0.0181 0.0091 'International Tables Vol C Tables 4.2.6.8 and 6.1.1.4'
H H 0.0000 0.0000 'International Tables Vol C Tables 4.2.6.8 and 6.1.1.4'
Au Au -4.4197 7.2980 'International Tables Vol C Tables 4.2.6.8 and 6.1.1.4'
O O 0.0492 0.0322 'International Tables Vol C Tables 4.2.6.8 and 6.1.1.4'
P P 0.2955 0.4335 'International Tables Vol C Tables 4.2.6.8 and 6.1.1.4'
S S 0.3331 0.5567 'International Tables Vol C Tables 4.2.6.8 and 6.1.1.4'

loop_
_geom_angle_atom_site_label_1
_geom_angle_atom_site_label_2
_geom_angle_atom_site_label_3
_geom_angle
_geom_angle_site_symmetry_1
_geom_angle_site_symmetry_3
_geom_angle_publ_flag
Au02 Au01 Au03 61.97(3) . . ?
Au02 Au01 Au04 61.38(3) . . ?
Au02 Au01 Au05 62.90(3) . . ?
Au02 Au01 Au08 115.48(3) . . ?
Au02 Au01 Au09 63.31(3) . . ?
Au02 Au01 Au0A 115.95(3) . . ?
Au02 Au01 Au0B 113.87(3) . . ?
Au02 Au01 Au0C 117.31(4) . . ?
Au02 Au01 Au0D 174.99(4) . . ?
Au03 Au01 Au04 115.16(3) . . ?
Au03 Au01 Au05 61.93(3) . . ?
Au03 Au01 Au08 116.08(4) . . ?
Au03 Au01 Au09 116.03(3) . . ?
Au03 Au01 Au0A 67.48(3) . . ?
Au03 Au01 Au0B 62.48(3) . . ?
Au03 Au01 Au0D 119.78(4) . . ?
Au05 Au01 Au04 113.43(3) . . ?
Au05 Au01 Au08 177.77(4) . . ?
Au05 Au01 Au0A 120.86(3) . . ?
Au06 Au01 Au02 118.32(4) . . ?
Au06 Au01 Au03 117.40(3) . . ?
Au06 Au01 Au04 115.43(4) . . ?
Au06 Au01 Au05 65.72(3) . . ?
Au06 Au01 Au07 177.15(4) . . ?
Au06 Au01 Au08 116.48(3) . . ?
Au06 Au01 Au09 65.86(3) . . ?
Au06 Au01 Au0A 118.50(4) . . ?
Au06 Au01 Au0B 63.58(3) . . ?
Au06 Au01 Au0C 63.89(3) . . ?
Au06 Au01 Au0D 65.59(3) . . ?
Au07 Au01 Au02 63.32(3) . . ?
Au07 Au01 Au03 65.34(3) . . ?
Au07 Au01 Au04 62.95(3) . . ?
Au07 Au01 Au05 116.96(3) . . ?
Au07 Au01 Au08 60.84(3) . . ?
Au07 Au01 Au09 114.00(3) . . ?
Au07 Au01 Au0A 61.36(3) . . ?
Au07 Au01 Au0B 118.27(4) . . ?
Au07 Au01 Au0C 113.37(3) . . ?
Au07 Au01 Au0D 112.64(3) . . ?
Au08 Au01 Au04 66.21(3) . . ?
Au08 Au01 Au0A 58.10(3) . . ?
Au09 Au01 Au04 58.93(3) . . ?
Au09 Au01 Au05 65.39(3) . . ?
Au09 Au01 Au08 115.54(3) . . ?
Au09 Au01 Au0A 173.13(4) . . ?
Au0A Au01 Au04 114.40(3) . . ?
Au0B Au01 Au04 174.48(4) . . ?
Au0B Au01 Au05 61.08(3) . . ?
Au0B Au01 Au08 119.27(4) . . ?
Au0B Au01 Au09 116.96(3) . . ?
Au0B Au01 Au0A 69.80(3) . . ?
Au0B Au01 Au0D 70.39(3) . . ?
Au0C Au01 Au03 178.68(4) . . ?
Au0C Au01 Au04 63.65(3) . . ?
Au0C Au01 Au05 118.91(4) . . ?
Au0C Au01 Au08 63.06(3) . . ?
Au0C Au01 Au09 64.01(3) . . ?
Au0C Au01 Au0A 112.34(3) . . ?
Au0C Au01 Au0B 118.77(3) . . ?
Au0C Au01 Au0D 60.84(3) . . ?
Au0D Au01 Au04 114.50(3) . . ?
Au0D Au01 Au05 122.10(3) . . ?
Au0D Au01 Au08 59.52(3) . . ?
Au0D Au01 Au09 117.69(4) . . ?
Au0D Au01 Au0A 62.40(3) . . ?
Au01 Au02 Au03 59.09(3) . . ?
Au01 Au02 Au04 60.74(3) . . ?
Au01 Au02 Au05 59.78(3) . . ?
Au01 Au02 Au07 58.31(3) . . ?
Au01 Au02 Au09 58.75(3) . . ?
Au01 Au02 Au0G 136.21(4) . . ?
Au03 Au02 Au04 112.15(3) . . ?
Au03 Au02 Au05 59.96(3) . . ?
Au03 Au02 Au07 62.57(3) . . ?
Au03 Au02 Au09 109.75(3) . . ?
Au03 Au02 Au0G 136.66(4) . . ?
Au04 Au02 Au05 110.37(3) . . ?
Au04 Au02 Au07 61.08(3) . . ?
Au04 Au02 Au09 57.33(3) . . ?
Au04 Au02 Au0G 77.65(3) . . ?
Au05 Au02 Au0G 158.84(4) . . ?
Au07 Au02 Au05 110.10(3) . . ?
Au07 Au02 Au09 106.36(3) . . ?
Au07 Au02 Au0G 90.98(3) . . ?
Au09 Au02 Au05 62.76(3) . . ?
Au09 Au02 Au0G 110.47(3) . . ?
S00R Au02 Au01 175.51(12) . . ?
S00R Au02 Au03 122.58(12) . . ?
S00R Au02 Au04 119.93(12) . . ?
S00R Au02 Au05 116.84(12) . . ?
S00R Au02 Au07 126.14(12) . . ?
S00R Au02 Au09 117.44(12) . . ?
S00R Au02 Au0G 46.17(12) . . ?
Au01 Au03 Au02 58.95(3) . . ?
Au01 Au03 Au05 60.23(3) . . ?
Au01 Au03 Au07 57.23(3) . . ?
Au01 Au03 Au0A 57.47(3) . . ?
Au01 Au03 Au0B 58.84(3) . . ?
Au01 Au03 Au0I 113.78(4) . . ?
Au02 Au03 Au05 61.32(3) . . ?
Au02 Au03 Au07 59.58(3) . . ?
Au02 Au03 Au0A 105.65(3) . . ?
Au02 Au03 Au0B 108.39(3) . . ?
Au02 Au03 Au0I 152.00(4) . . ?
Au05 Au03 Au07 108.81(3) . . ?
Au05 Au03 Au0A 110.82(3) . . ?
Au05 Au03 Au0I 142.31(4) . . ?
Au07 Au03 Au0A 55.88(3) . . ?
Au0B Au03 Au05 59.36(3) . . ?
Au0B Au03 Au07 108.36(3) . . ?
Au0B Au03 Au0A 64.76(3) . . ?
Au0B Au03 Au0I 85.12(3) . . ?
Au0I Au03 Au07 93.19(3) . . ?
Au0I Au03 Au0A 57.14(3) . . ?
S00S Au03 Au01 161.22(13) . . ?
S00S Au03 Au02 129.75(13) . . ?
S00S Au03 Au05 137.66(12) . . ?
S00S Au03 Au07 110.14(12) . . ?
S00S Au03 Au0A 104.38(13) . . ?
S00S Au03 Au0B 120.66(13) . . ?
S00S Au03 Au0I 49.76(13) . . ?
Au01 Au04 Au02 57.88(3) . . ?
Au01 Au04 Au07 57.10(3) . . ?
Au01 Au04 Au08 56.79(3) . . ?
Au01 Au04 Au0C 56.87(3) . . ?
Au02 Au04 Au07 60.06(3) . . ?
Au02 Au04 Au08 105.00(3) . . ?
Au02 Au04 Au0C 108.35(3) . . ?
Au07 Au04 Au08 55.99(3) . . ?
Au07 Au04 Au0C 103.33(3) . . ?
Au09 Au04 Au01 59.47(3) . . ?
Au09 Au04 Au02 62.22(3) . . ?
Au09 Au04 Au07 109.40(3) . . ?
Au09 Au04 Au08 108.05(3) . . ?
Au09 Au04 Au0C 61.69(3) . . ?
Au09 Au04 Au0F 149.98(4) . . ?
Au09 Au04 Au0H 105.71(4) . . ?
Au0C Au04 Au08 57.76(3) . . ?
Au0E Au04 Au01 151.78(4) . . ?
Au0E Au04 Au02 108.37(3) . . ?
Au0E Au04 Au07 94.78(3) . . ?
Au0E Au04 Au08 111.70(3) . . ?
Au0E Au04 Au09 140.18(4) . . ?
Au0E Au04 Au0C 143.28(4) . . ?
Au0E Au04 Au0F 57.80(3) . . ?
Au0E Au04 Au0H 59.27(3) . . ?
Au0F Au04 Au01 117.42(4) . . ?
Au0F Au04 Au02 145.03(4) . . ?
Au0F Au04 Au07 87.67(3) . . ?
Au0F Au04 Au08 60.63(3) . . ?
Au0F Au04 Au0C 90.94(3) . . ?
Au0H Au04 Au01 146.04(4) . . ?
Au0H Au04 Au02 146.53(4) . . ?
Au0H Au04 Au07 144.59(4) . . ?
Au0H Au04 Au08 108.46(3) . . ?
Au0H Au04 Au0C 89.19(3) . . ?
Au0H Au04 Au0F 58.74(3) . . ?
Au01 Au05 Au02 57.31(3) . . ?
Au01 Au05 Au03 57.84(3) . . ?
Au01 Au05 Au06 55.17(3) . . ?
Au01 Au05 Au09 56.51(3) . . ?
Au01 Au05 Au0B 58.34(3) . . ?
Au02 Au05 Au06 104.77(3) . . ?
Au02 Au05 Au09 58.46(3) . . ?
Au03 Au05 Au02 58.71(3) . . ?
Au03 Au05 Au06 105.12(3) . . ?
Au03 Au05 Au09 105.37(3) . . ?
Au06 Au05 Au09 59.23(3) . . ?
Au0B Au05 Au02 106.92(3) . . ?
Au0B Au05 Au03 60.12(3) . . ?
Au0B Au05 Au06 58.99(3) . . ?
Au0B Au05 Au09 107.12(3) . . ?
P00X Au05 Au01 169.39(13) . . ?
P00X Au05 Au02 116.12(13) . . ?
P00X Au05 Au03 127.81(13) . . ?
P00X Au05 Au06 124.22(13) . . ?
P00X Au05 Au09 113.30(13) . . ?
P00X Au05 Au0B 131.71(13) . . ?
Au01 Au06 Au05 59.11(3) . . ?
Au01 Au06 Au09 58.25(3) . . ?
Au01 Au06 Au0B 59.19(3) . . ?
Au01 Au06 Au0C 58.95(3) . . ?
Au01 Au06 Au0D 58.39(3) . . ?
Au09 Au06 Au05 60.80(3) . . ?
Au0B Au06 Au05 57.69(3) . . ?
Au0B Au06 Au09 107.36(3) . . ?
Au0B Au06 Au0C 110.82(3) . . ?
Au0B Au06 Au0D 66.14(3) . . ?
Au0C Au06 Au05 109.39(3) . . ?
Au0C Au06 Au09 59.93(3) . . ?
Au0C Au06 Au0D 57.12(3) . . ?
Au0D Au06 Au05 110.39(3) . . ?
Au0D Au06 Au09 106.05(3) . . ?
P00Z Au06 Au01 173.12(15) . . ?
P00Z Au06 Au05 119.44(14) . . ?
P00Z Au06 Au09 114.92(14) . . ?
P00Z Au06 Au0B 126.59(14) . . ?
P00Z Au06 Au0C 117.88(14) . . ?
P00Z Au06 Au0D 126.11(14) . . ?
Au01 Au07 Au02 58.38(3) . . ?
Au01 Au07 Au03 57.43(3) . . ?
Au01 Au07 Au04 59.95(3) . . ?
Au01 Au07 Au08 60.94(3) . . ?
Au01 Au07 Au0A 60.79(3) . . ?
Au02 Au07 Au03 57.85(3) . . ?
Au02 Au07 Au04 58.86(3) . . ?
Au04 Au07 Au03 106.52(3) . . ?
Au08 Au07 Au02 111.37(3) . . ?
Au08 Au07 Au03 109.59(3) . . ?
Au08 Au07 Au04 65.15(3) . . ?
Au08 Au07 Au0A 57.95(3) . . ?
Au0A Au07 Au02 111.27(3) . . ?
Au0A Au07 Au03 64.43(3) . . ?
Au0A Au07 Au04 111.44(3) . . ?
S00Q Au07 Au01 159.21(13) . . ?
S00Q Au07 Au02 102.18(12) . . ?
S00Q Au07 Au03 120.97(13) . . ?
S00Q Au07 Au04 105.06(13) . . ?
S00Q Au07 Au08 128.79(13) . . ?
S00Q Au07 Au0A 139.49(13) . . ?
Au01 Au08 Au04 57.00(3) . . ?
Au01 Au08 Au0C 57.26(3) . . ?
Au01 Au08 Au0F 111.20(3) . . ?
Au07 Au08 Au01 58.21(3) . . ?
Au07 Au08 Au04 58.85(3) . . ?
Au07 Au08 Au0C 106.39(3) . . ?
Au07 Au08 Au0F 85.53(3) . . ?
Au0A Au08 Au01 61.07(3) . . ?
Au0A Au08 Au04 109.17(3) . . ?
Au0A Au08 Au07 61.48(3) . . ?
Au0A Au08 Au0C 109.94(3) . . ?
Au0A Au08 Au0D 63.39(3) . . ?
Au0A Au08 Au0F 145.57(4) . . ?
Au0C Au08 Au04 58.64(3) . . ?
Au0C Au08 Au0F 87.53(3) . . ?
Au0D Au08 Au01 59.30(3) . . ?
Au0D Au08 Au04 106.75(3) . . ?
Au0D Au08 Au07 110.16(3) . . ?
Au0D Au08 Au0C 58.77(3) . . ?
Au0D Au08 Au0F 145.32(4) . . ?
Au0F Au08 Au04 54.21(3) . . ?
S00U Au08 Au01 157.58(14) . . ?
S00U Au08 Au04 103.46(13) . . ?
S00U Au08 Au07 124.18(12) . . ?
S00U Au08 Au0A 141.27(14) . . ?
S00U Au08 Au0C 104.54(13) . . ?
S00U Au08 Au0D 125.57(12) . . ?
S00U Au08 Au0F 50.80(12) . . ?
Au01 Au09 Au02 57.94(3) . . ?
Au01 Au09 Au05 58.09(3) . . ?
Au01 Au09 Au06 55.89(3) . . ?
Au01 Au09 Au0C 57.66(3) . . ?
Au01 Au09 Au0M 132.18(4) . . ?
Au02 Au09 Au05 58.78(3) . . ?
Au02 Au09 Au06 105.59(3) . . ?
Au02 Au09 Au0C 107.50(3) . . ?
Au02 Au09 Au0M 128.63(3) . . ?
Au04 Au09 Au01 61.60(3) . . ?
Au04 Au09 Au02 60.44(3) . . ?
Au04 Au09 Au05 109.62(3) . . ?
Au04 Au09 Au06 109.27(3) . . ?
Au04 Au09 Au0C 62.31(3) . . ?
Au04 Au09 Au0M 81.45(3) . . ?
Au05 Au09 Au0M 168.69(4) . . ?
Au06 Au09 Au05 59.97(3) . . ?
Au06 Au09 Au0M 119.53(3) . . ?
Au0C Au09 Au05 107.56(3) . . ?
Au0C Au09 Au06 58.50(3) . . ?
Au0C Au09 Au0M 79.29(3) . . ?
S00T Au09 Au01 170.73(13) . . ?
S00T Au09 Au02 131.06(13) . . ?
S00T Au09 Au04 122.96(13) . . ?
S00T Au09 Au05 122.46(13) . . ?
S00T Au09 Au06 115.53(13) . . ?
S00T Au09 Au0C 115.93(13) . . ?
S00T Au09 Au0M 46.51(13) . . ?
Au01 Au0A Au03 55.05(3) . . ?
Au01 Au0A Au07 57.86(3) . . ?
Au01 Au0A Au0B 54.01(2) . . ?
Au01 Au0A Au0D 57.80(3) . . ?
Au01 Au0A Au0I 112.71(4) . . ?
Au03 Au0A Au0B 53.92(2) . . ?
Au07 Au0A Au03 59.69(3) . . ?
Au07 Au0A Au0B 102.65(3) . . ?
Au07 Au0A Au0D 106.00(3) . . ?
Au07 Au0A Au0I 96.72(3) . . ?
Au08 Au0A Au01 60.83(3) . . ?
Au08 Au0A Au03 107.87(3) . . ?
Au08 Au0A Au07 60.57(3) . . ?
Au08 Au0A Au0B 107.99(3) . . ?
Au08 Au0A Au0D 58.84(3) . . ?
Au08 Au0A Au0I 156.84(4) . . ?
Au0D Au0A Au03 105.43(3) . . ?
Au0D Au0A Au0B 62.76(3) . . ?
Au0I Au0A Au03 58.47(3) . . ?
Au0I Au0A Au0B 79.90(3) . . ?
Au0I Au0A Au0D 139.43(4) . . ?
S00Y Au0A Au01 146.46(12) . . ?
S00Y Au0A Au03 105.12(13) . . ?
S00Y Au0A Au07 140.58(14) . . ?
S00Y Au0A Au08 146.97(13) . . ?
S00Y Au0A Au0B 92.60(12) . . ?
S00Y Au0A Au0D 113.29(14) . . ?
S00Y Au0A Au0I 50.12(14) . . ?
Au01 Au0B Au03 58.68(3) . . ?
Au01 Au0B Au05 60.59(3) . . ?
Au01 Au0B Au06 57.23(3) . . ?
Au01 Au0B Au0A 56.18(3) . . ?
Au01 Au0B Au0D 55.02(3) . . ?
Au01 Au0B Au0L 108.09(3) . . ?
Au03 Au0B Au06 108.71(3) . . ?
Au03 Au0B Au0A 61.32(3) . . ?
Au03 Au0B Au0D 104.36(3) . . ?
Au03 Au0B Au0L 131.13(4) . . ?
Au05 Au0B Au03 60.52(3) . . ?
Au05 Au0B Au06 63.32(3) . . ?
Au05 Au0B Au0A 109.01(3) . . ?
Au05 Au0B Au0D 108.60(3) . . ?
Au05 Au0B Au0L 159.20(4) . . ?
Au06 Au0B Au0A 102.88(3) . . ?
Au06 Au0B Au0D 58.27(3) . . ?
Au06 Au0B Au0L 95.93(3) . . ?
Au0D Au0B Au0A 54.08(2) . . ?
Au0L Au0B Au0A 72.57(3) . . ?
Au0L Au0B Au0D 54.61(3) . . ?
S00V Au0B Au01 149.29(13) . . ?
S00V Au0B Au03 117.71(14) . . ?
S00V Au0B Au05 148.15(13) . . ?
S00V Au0B Au06 133.19(14) . . ?
S00V Au0B Au0A 94.30(12) . . ?
S00V Au0B Au0D 102.58(13) . . ?
S00V Au0B Au0L 48.47(13) . . ?
Au01 Au0C Au04 59.48(3) . . ?
Au01 Au0C Au06 57.16(3) . . ?
Au01 Au0C Au08 59.68(3) . . ?
Au01 Au0C Au09 58.33(3) . . ?
Au01 Au0C Au0D 59.93(3) . . ?
Au06 Au0C Au04 106.66(3) . . ?
Au06 Au0C Au08 108.12(3) . . ?
Au06 Au0C Au09 61.57(3) . . ?
Au08 Au0C Au04 63.59(3) . . ?
Au08 Au0C Au09 108.20(3) . . ?
Au09 Au0C Au04 55.99(3) . . ?
Au0D Au0C Au04 110.29(3) . . ?
Au0D Au0C Au06 62.87(3) . . ?
Au0D Au0C Au08 58.14(3) . . ?
Au0D Au0C Au09 111.93(3) . . ?
S00P Au0C Au01 173.16(13) . . ?
S00P Au0C Au04 114.01(13) . . ?
S00P Au0C Au06 126.30(13) . . ?
S00P Au0C Au08 120.54(14) . . ?
S00P Au0C Au09 116.96(14) . . ?
S00P Au0C Au0D 126.56(13) . . ?
Au01 Au0D Au06 56.02(3) . . ?
Au01 Au0D Au08 61.18(3) . . ?
Au01 Au0D Au0A 59.80(3) . . ?
Au01 Au0D Au0B 54.59(2) . . ?
Au01 Au0D Au0C 59.24(3) . . ?
Au01 Au0D Au0L 112.77(4) . . ?
Au06 Au0D Au0B 55.59(3) . . ?
Au08 Au0D Au06 109.72(3) . . ?
Au08 Au0D Au0A 57.76(3) . . ?
Au08 Au0D Au0B 107.47(3) . . ?
Au08 Au0D Au0C 63.09(3) . . ?
Au08 Au0D Au0L 134.35(4) . . ?
Au0A Au0D Au06 108.22(3) . . ?
Au0A Au0D Au0B 63.15(3) . . ?
Au0C Au0D Au06 60.01(3) . . ?
Au0C Au0D Au0A 108.91(3) . . ?
Au0C Au0D Au0B 104.63(3) . . ?
Au0C Au0D Au0L 157.61(4) . . ?
Au0L Au0D Au06 97.82(3) . . ?
Au0L Au0D Au0A 79.64(3) . . ?
Au0L Au0D Au0B 59.87(3) . . ?
S010 Au0D Au01 162.97(14) . . ?
S010 Au0D Au06 116.50(13) . . ?
S010 Au0D Au08 132.08(12) . . ?
S010 Au0D Au0A 115.15(15) . . ?
S010 Au0D Au0B 108.38(14) . . ?
S010 Au0D Au0C 133.26(16) . . ?
S010 Au0D Au0L 50.90(15) . . ?
Au04 Au0E Au0G 79.71(3) . . ?
Au04 Au0E Au0J 101.38(3) . . ?
Au04 Au0E Au0O 136.07(4) . . ?
Au0F Au0E Au04 61.63(3) . . ?
Au0F Au0E Au0G 135.64(4) . . ?
Au0F Au0E Au0H 60.52(3) . . ?
Au0F Au0E Au0J 73.54(3) . . ?
Au0F Au0E Au0O 74.55(3) . . ?
Au0H Au0E Au04 60.84(3) . . ?
Au0H Au0E Au0G 119.45(4) . . ?
Au0H Au0E Au0J 133.91(4) . . ?
Au0H Au0E Au0O 95.85(4) . . ?
Au0J Au0E Au0G 95.32(3) . . ?
Au0O Au0E Au0G 141.04(4) . . ?
Au0O Au0E Au0J 66.97(3) . . ?
S00W Au0E Au04 125.75(13) . . ?
S00W Au0E Au0F 154.64(14) . . ?
S00W Au0E Au0G 46.41(12) . . ?
S00W Au0E Au0H 144.70(13) . . ?
S00W Au0E Au0J 81.11(13) . . ?
S00W Au0E Au0O 95.30(13) . . ?
Au04 Au0F Au08 65.16(3) . . ?
Au04 Au0F Au0K 93.70(3) . . ?
Au04 Au0F Au0N 120.95(4) . . ?
Au08 Au0F Au0K 88.05(3) . . ?
Au08 Au0F Au0N 149.45(4) . . ?
Au0E Au0F Au04 60.57(3) . . ?
Au0E Au0F Au08 118.03(4) . . ?
Au0E Au0F Au0H 60.84(3) . . ?
Au0E Au0F Au0K 122.03(4) . . ?
Au0E Au0F Au0N 86.49(3) . . ?
Au0H Au0F Au04 60.59(3) . . ?
Au0H Au0F Au08 113.57(4) . . ?
Au0H Au0F Au0K 61.30(3) . . ?
Au0H Au0F Au0N 60.62(3) . . ?
Au0N Au0F Au0K 62.42(3) . . ?
S00U Au0F Au04 114.12(12) . . ?
S00U Au0F Au08 50.82(12) . . ?
S00U Au0F Au0E 163.84(13) . . ?
S00U Au0F Au0H 131.94(13) . . ?
S00U Au0F Au0K 72.17(13) . . ?
S00U Au0F Au0N 108.25(12) . . ?
Au0E Au0G Au02 91.72(3) . . ?
S00R Au0G Au02 47.55(12) . . ?
S00R Au0G Au0E 137.79(12) . . ?
S00W Au0G Au02 136.75(13) . . ?
S00W Au0G Au0E 48.28(12) . . ?
S00W Au0G S00R 173.09(18) . . ?
Au04 Au0H Au0K 98.45(3) . . ?
Au04 Au0H Au0M 83.16(3) . . ?
Au04 Au0H Au0N 127.24(4) . . ?
Au0E Au0H Au04 59.90(3) . . ?
Au0E Au0H Au0K 127.76(4) . . ?
Au0E Au0H Au0M 124.98(4) . . ?
Au0E Au0H Au0N 88.80(4) . . ?
Au0F Au0H Au04 60.67(3) . . ?
Au0F Au0H Au0E 58.64(3) . . ?
Au0F Au0H Au0K 69.25(3) . . ?
Au0F Au0H Au0M 135.97(4) . . ?
Au0F Au0H Au0N 66.86(3) . . ?
Au0M Au0H Au0K 94.45(3) . . ?
Au0N Au0H Au0K 66.73(3) . . ?
Au0N Au0H Au0M 144.86(4) . . ?
S011 Au0H Au04 128.75(14) . . ?
S011 Au0H Au0E 156.76(15) . . ?
S011 Au0H Au0F 144.01(15) . . ?
S011 Au0H Au0K 74.82(15) . . ?
S011 Au0H Au0M 48.01(14) . . ?
S011 Au0H Au0N 97.24(14) . . ?
Au0A Au0I Au03 64.40(3) . . ?
S00S Au0I Au03 52.20(13) . . ?
S00S Au0I Au0A 113.62(13) . . ?
S00S Au0I S00Y 166.91(19) . . ?
S00Y Au0I Au03 114.73(15) . . ?
S00Y Au0I Au0A 54.50(14) . . ?
Au0E Au0J Au0O 54.58(3) . . ?
S00Q Au0J Au0E 89.24(13) . . ?
S00Q Au0J Au0O 143.44(13) . . ?
S00Q Au0J S013 169.9(2) . . ?
S013 Au0J Au0E 98.11(17) . . ?
S013 Au0J Au0O 43.54(17) . . ?
Au0F Au0K Au0N 55.94(3) . . ?
Au0H Au0K Au0F 49.44(3) . . ?
Au0H Au0K Au0N 54.46(3) . . ?
S00P Au0K Au0F 110.71(13) . . ?
S00P Au0K Au0H 90.96(13) . . ?
S00P Au0K Au0N 144.27(14) . . ?
S00P Au0K S012 170.80(19) . . ?
S012 Au0K Au0F 77.99(14) . . ?
S012 Au0K Au0H 97.22(15) . . ?
S012 Au0K Au0N 43.07(15) . . ?
Au0D Au0L Au0B 65.51(3) . . ?
S00V Au0L Au0B 50.83(12) . . ?
S00V Au0L Au0D 115.72(12) . . ?
S010 Au0L Au0B 116.57(14) . . ?
S010 Au0L Au0D 53.85(13) . . ?
S010 Au0L S00V 165.66(19) . . ?
Au0H Au0M Au09 89.61(3) . . ?
S00T Au0M Au09 47.78(12) . . ?
S00T Au0M Au0H 132.23(13) . . ?
S011 Au0M Au09 135.43(15) . . ?
S011 Au0M Au0H 49.22(14) . . ?
S011 Au0M S00T 175.9(2) . . ?
Au0F Au0N Au0K 61.63(3) . . ?
Au0H Au0N Au0F 52.51(3) . . ?
Au0H Au0N Au0K 58.81(3) . . ?
Au0O Au0N Au0F 67.80(3) . . ?
Au0O Au0N Au0H 90.37(3) . . ?
Au0O Au0N Au0K 129.43(4) . . ?
S012 Au0N Au0F 82.48(14) . . ?
S012 Au0N Au0H 101.82(14) . . ?
S012 Au0N Au0K 43.34(14) . . ?
S012 Au0N Au0O 130.85(16) . . ?
S012 Au0N S014 173.57(19) . . ?
S014 Au0N Au0F 103.00(14) . . ?
S014 Au0N Au0H 84.31(14) . . ?
S014 Au0N Au0K 142.42(15) . . ?
S014 Au0N Au0O 50.23(17) . . ?
Au0E Au0O Au0J 58.45(3) . . ?
Au0E Au0O Au0N 84.54(3) . . ?
Au0N Au0O Au0J 119.98(4) . . ?
S013 Au0O Au0E 102.01(14) . . ?
S013 Au0O Au0J 43.59(14) . . ?
S013 Au0O Au0N 131.96(14) . . ?
S013 Au0O S014 173.49(19) . . ?
S014 Au0O Au0E 84.19(14) . . ?
S014 Au0O Au0J 142.63(14) . . ?
S014 Au0O Au0N 49.99(15) . . ?
Au0K S00P Au0C 101.2(2) . . ?
C90 S00P Au0C 113.2(7) . . ?
C90 S00P Au0K 103.2(7) . . ?
Au0J S00Q Au07 107.6(2) . . ?
C0FA S00Q Au07 107.7(6) . . ?
C0FA S00Q Au0J 105.2(7) . . ?
Au0G S00R Au02 86.27(16) . . ?
C6FA S00R Au02 115.5(7) . . ?
C6FA S00R Au0G 103.2(7) . . ?
Au0I S00S Au03 78.04(16) . . ?
C7 S00S Au03 112.7(8) . . ?
C7 S00S Au0I 107.3(7) . . ?
Au0M S00T Au09 85.70(19) . . ?
C5BA S00T Au09 108.4(7) . . ?
C5BA S00T Au0M 101.9(7) . . ?
Au0F S00U Au08 78.38(15) . . ?
C71 S00U Au08 110.1(7) . . ?
C71 S00U Au0F 112.0(7) . . ?
Au0L S00V Au0B 80.70(17) . . ?
C0CA S00V Au0B 114.9(7) . . ?
C0CA S00V Au0L 102.8(7) . . ?
Au0G S00W Au0E 85.30(16) . . ?
C1DA S00W Au0E 111.4(7) . . ?
C1DA S00W Au0G 105.7(7) . . ?
C0AA P00X Au05 119.9(7) . . ?
C0AA P00X C86 101.4(9) . . ?
C30 P00X Au05 117.7(7) . . ?
C30 P00X C0AA 99.4(10) . . ?
C30 P00X C86 100.9(10) . . ?
C86 P00X Au05 114.3(7) . . ?
Au0I S00Y Au0A 75.38(16) . . ?
C91 S00Y Au0A 119.8(7) . . ?
C91 S00Y Au0I 109.8(7) . . ?
C3 P00Z Au06 112.9(7) . . ?
C3 P00Z C9 103.9(9) . . ?
C3 P00Z C23 105.9(10) . . ?
C9 P00Z Au06 113.6(7) . . ?
C23 P00Z Au06 116.8(7) . . ?
C23 P00Z C9 102.4(10) . . ?
Au0L S010 Au0D 75.25(16) . . ?
C190 S010 Au0D 116.4(7) . . ?
C190 S010 Au0L 113.0(8) . . ?
Au0M S011 Au0H 82.77(17) . . ?
C9DA S011 Au0H 113.5(7) . . ?
C9DA S011 Au0M 103.6(8) . . ?
Au0N S012 Au0K 93.6(2) . . ?
C4EA S012 Au0K 105.1(8) . . ?
C4EA S012 Au0N 103.0(8) . . ?
Au0O S013 Au0J 92.9(2) . . ?
C3GA S013 Au0J 105.9(6) . . ?
C3GA S013 Au0O 104.8(7) . . ?
Au0N S014 Au0O 79.8(2) . . ?
C61 S014 Au0N 106.8(8) . . ?
C61 S014 Au0O 106.3(9) . . ?
C63 C3 P00Z 122.7(17) . . ?
C63 C3 C94 117(2) . . ?
C94 C3 P00Z 120.7(16) . . ?
C119 C9 P00Z 124.8(18) . . ?
C119 C9 C7BA 117(2) . . ?
C7BA C9 P00Z 118.3(16) . . ?
C26 C23 P00Z 116.9(17) . . ?
C113 C23 P00Z 123(2) . . ?
C113 C23 C26 120(2) . . ?
C23 C26 C75 120(2) . . ?
O1 C26 C23 119(2) . . ?
O1 C26 C75 121(2) . . ?
C3 C63 C79 123(2) . . ?
C75 C74 C188 125(3) . . ?
C74 C75 C26 117(3) . . ?
C94 C92 C192 126(3) . . ?
C92 C94 C3 117(2) . . ?
C168 C2 C0AA 123(2) . . ?
C2 C0AA P00X 125.1(17) . . ?
C56 C0AA P00X 117.2(15) . . ?
C56 C0AA C2 117.7(19) . . ?
C43 C30 P00X 124.7(17) . . ?
C116 C30 P00X 118.8(17) . . ?
C116 C30 C43 116(2) . . ?
C0AA C56 C144 121(2) . . ?
O1 C56 C0AA 124.4(18) . . ?
O1 C56 C144 114(2) . . ?
C55 C86 P00X 118.8(17) . . ?
C84 C86 P00X 124.0(16) . . ?
C84 C86 C55 117(2) . . ?
C7BA C19 C42 121(2) . . ?
C170 C2AA C116 121(2) . . ?
C119 C28 C42 120(3) . . ?
C9BA C1AA C132 121(2) . . ?
C19 C42 C28 119(2) . . ?
C148 C43 C30 119(2) . . ?
C9BA C55 C86 123(3) . . ?
C63 C79 C192 121(2) . . ?
C86 C84 C132 123(2) . . ?
C55 C9BA C1AA 118(3) . . ?
C23 C113 C188 121(3) . . ?
C30 C116 C2AA 120(2) . . ?
C28 C119 C9 123(3) . . ?
C19 C7BA C9 121(2) . . ?
C1AA C132 C84 117(2) . . ?
C144 C138 C168 119(2) . . ?
C138 C144 C56 120(2) . . ?
C170 C148 C43 125(3) . . ?
C2 C168 C138 120(2) . . ?
C148 C170 C2AA 117(3) . . ?
C74 C188 C113 117(3) . . ?
C92 C192 C79 116(3) . . ?
C20 C5AA C53 111.7(19) . . ?
C64 C5AA C20 115(2) . . ?
C64 C5AA C53 112(2) . . ?
C5AA C20 C190 102.7(17) . . ?
C90 C32 C6AA 107(2) . . ?
C111 C7AA C6AA 108(2) . . ?
C58 C8AA C90 109.4(19) . . ?
C130 C45 C64 109(2) . . ?
C154 C45 C64 107.6(19) . . ?
C154 C45 C130 107(2) . . ?
C5AA C53 C68 105.7(19) . . ?
C82 C3AA C173 107(2) . . ?
C58 C9AA C111 107(2) . . ?
C5AA C64 C45 109(2) . . ?
C88 C68 C53 104.8(19) . . ?
C130 C68 C53 110(2) . . ?
C130 C68 C88 114(2) . . ?
C3AA C82 C137 110(2) . . ?
C158 C82 C3AA 111(2) . . ?
C158 C82 C137 110(2) . . ?
C68 C88 C190 106.0(19) . . ?
C32 C90 S00P 108.1(15) . . ?
C32 C90 C8AA 114.9(19) . . ?
C32 C90 C0BA 110.7(18) . . ?
C8AA C90 S00P 104.1(14) . . ?
C8AA C90 C0BA 110.6(18) . . ?
C0BA C90 S00P 108.0(13) . . ?
C108 C91 S00Y 105.2(16) . . ?
C108 C91 C4AA 107.0(19) . . ?
C137 C91 S00Y 110.1(16) . . ?
C137 C91 C108 110.4(19) . . ?
C137 C91 C4AA 110.1(18) . . ?
C4AA C91 S00Y 113.8(15) . . ?
C140 C108 C91 111(2) . . ?
C7AA C111 C9AA 114(2) . . ?
C7AA C111 C0BA 109.8(19) . . ?
C9AA C111 C0BA 112(2) . . ?
C68 C130 C45 111(2) . . ?
C91 C137 C82 109(2) . . ?
C32 C6AA C7AA 102(2) . . ?
C147 C6AA C32 115(2) . . ?
C147 C6AA C7AA 107(2) . . ?
C108 C140 C158 109(2) . . ?
C108 C140 C166 109(2) . . ?
C166 C140 C158 105(2) . . ?
C6AA C147 C58 110(2) . . ?
C190 C154 C45 109(2) . . ?
C82 C158 C140 110(2) . . ?
C173 C166 C140 111(2) . . ?
C173 C4AA C91 110.1(19) . . ?
C166 C173 C3AA 107(2) . . ?
C166 C173 C4AA 111(2) . . ?
C4AA C173 C3AA 110(2) . . ?
C20 C190 S010 111.4(15) . . ?
C88 C190 S010 105.9(15) . . ?
C88 C190 C20 109.2(18) . . ?
C154 C190 S010 103.9(16) . . ?
C154 C190 C20 112.5(19) . . ?
C154 C190 C88 114(2) . . ?
C5BA C1BA C3BA 114.4(18) . . ?
C5BA C2BA C87 107.9(19) . . ?
C1BA C3BA C1CA 108.2(18) . . ?
C1BA C3BA C100 103.6(17) . . ?
C1CA C3BA C100 108.3(19) . . ?
C36 C34 C5BA 107.6(18) . . ?
C34 C36 C4BA 112(2) . . ?
C34 C36 C100 108(2) . . ?
C4BA C36 C100 106(2) . . ?
C87 C1CA C3BA 110(2) . . ?
C87 C4BA C36 113(3) . . ?
C8AA C58 C147 108(2) . . ?
C9AA C58 C8AA 112(2) . . ?
C9AA C58 C147 109(2) . . ?
C1CA C87 C2BA 109(2) . . ?
C4BA C87 C2BA 109(2) . . ?
C4BA C87 C1CA 110(2) . . ?
C36 C100 C3BA 111.0(19) . . ?
C90 C0BA C111 100.8(16) . . ?
C1BA C5BA S00T 114.3(15) . . ?
C1BA C5BA C2BA 112.3(18) . . ?
C1BA C5BA C34 108.3(18) . . ?
C2BA C5BA S00T 105.4(14) . . ?
C2BA C5BA C34 110.1(18) . . ?
C34 C5BA S00T 106.3(14) . . ?
C56 O1 C26 121.8(16) . . ?
C72 C0CA S00V 107.0(16) . . ?
C6BA C0CA S00V 107.5(17) . . ?
C6BA C0CA C72 111(2) . . ?
C6BA C0CA C139 112(2) . . ?
C139 C0CA S00V 111.8(16) . . ?
C139 C0CA C72 108(2) . . ?
C85 C60 C139 108(2) . . ?
C8BA C60 C85 110(3) . . ?
C8BA C60 C139 108(2) . . ?
C0CA C72 C135 108(2) . . ?
C135 C85 C60 111(3) . . ?
C0CA C6BA C47 105(2) . . ?
C85 C135 C72 107(3) . . ?
C85 C135 C123 117(3) . . ?
C123 C135 C72 105(3) . . ?
C0CA C139 C60 109(2) . . ?
C123 C47 C6BA 103(2) . . ?
C8BA C47 C6BA 112(3) . . ?
C8BA C47 C123 117(3) . . ?
C135 C123 C47 107(3) . . ?
C47 C8BA C60 111(3) . . ?
C10 C7 S00S 110.3(16) . . ?
C10 C7 C24 109.2(19) . . ?
C10 C7 C33 112.6(19) . . ?
C24 C7 S00S 111.9(15) . . ?
C33 C7 S00S 107.7(15) . . ?
C33 C7 C24 105.1(19) . . ?
C7 C10 C101 109.9(18) . . ?
C66 C24 C7 109.8(19) . . ?
C7 C33 C103 110.5(19) . . ?
C66 C37 C103 110(2) . . ?
C101 C54 C66 110.2(19) . . ?
C24 C66 C54 107(2) . . ?
C37 C66 C24 111(2) . . ?
C37 C66 C54 110(2) . . ?
C54 C101 C10 111(2) . . ?
C54 C101 C46 111.5(19) . . ?
C46 C101 C10 107.2(19) . . ?
C33 C103 C37 105.3(19) . . ?
C33 C103 C46 109.5(19) . . ?
C46 C103 C37 110.3(19) . . ?
C51 C6 C71 112.2(19) . . ?
C102 C3CA C2CA 110(2) . . ?
C102 C3CA C5CA 110(2) . . ?
C5CA C3CA C2CA 105(2) . . ?
C101 C46 C103 110.0(18) . . ?
C6 C51 C69 106(2) . . ?
C102 C51 C6 109(2) . . ?
C102 C51 C69 108(2) . . ?
C71 C2CA C3CA 111.6(19) . . ?
C69 C4CA C81 108.3(19) . . ?
C69 C4CA C5CA 108(2) . . ?
C5CA C4CA C81 109(2) . . ?
C4CA C69 C51 115(2) . . ?
C6 C71 S00U 113.9(14) . . ?
C2CA C71 S00U 110.0(15) . . ?
C2CA C71 C6 107.3(17) . . ?
C81 C71 S00U 106.0(15) . . ?
C81 C71 C6 110.6(18) . . ?
C81 C71 C2CA 109.0(18) . . ?
C71 C81 C4CA 109.7(19) . . ?
C51 C102 C3CA 111(2) . . ?
C61 C13 C21 110(2) . . ?
C61 C6CA C80 105(2) . . ?
C4CA C5CA C3CA 111(2) . . ?
C8CA C49 C61 106(2) . . ?
C80 C7CA C8CA 107(3) . . ?
C13 C61 S014 114.1(18) . . ?
C13 C61 C6CA 111(2) . . ?
C13 C61 C49 109(2) . . ?
C6CA C61 S014 106.1(18) . . ?
C6CA C61 C49 111(2) . . ?
C49 C61 S014 106.2(17) . . ?
C49 C8CA C7CA 112(3) . . ?
C49 C8CA C9CA 109(3) . . ?
C9CA C8CA C7CA 111(3) . . ?
C7CA C80 C6CA 112(3) . . ?
C7CA C80 C0DA 112(3) . . ?
C0DA C80 C6CA 112(3) . . ?
C3DA C2DA C1DA 107.0(18) . . ?
C2DA C1DA S00W 111.0(15) . . ?
C25 C1DA S00W 109.8(16) . . ?
C25 C1DA C2DA 107.0(19) . . ?
C25 C1DA C73 110.1(18) . . ?
C73 C1DA S00W 107.3(15) . . ?
C73 C1DA C2DA 111.7(18) . . ?
C13 C21 C9CA 105(2) . . ?
C0DA C21 C13 112(2) . . ?
C0DA C21 C9CA 110(2) . . ?
C1DA C25 C5DA 111(2) . . ?
C4DA C3DA C2DA 110(2) . . ?
C7DA C3DA C2DA 112(2) . . ?
C7DA C3DA C4DA 110(2) . . ?
C25 C5DA C4DA 106.4(19) . . ?
C25 C5DA C8DA 111.5(19) . . ?
C8DA C5DA C4DA 108.9(19) . . ?
C3DA C4DA C5DA 109(2) . . ?
C80 C0DA C21 110(2) . . ?
C7DA C6DA C73 111(2) . . ?
C7DA C6DA C8DA 110(2) . . ?
C8DA C6DA C73 108(2) . . ?
C1DA C73 C6DA 108.0(18) . . ?
C8CA C9CA C21 106(2) . . ?
C3DA C7DA C6DA 111(2) . . ?
C5DA C8DA C6DA 107.2(18) . . ?
C27 C9DA S011 105.0(16) . . ?
C29 C9DA S011 114.1(16) . . ?
C29 C9DA C27 111(2) . . ?
C29 C9DA C77 111(2) . . ?
C77 C9DA S011 106.7(15) . . ?
C77 C9DA C27 108.1(19) . . ?
C57 C27 C9DA 108(2) . . ?
C9DA C29 C0EA 109(2) . . ?
C29 C0EA C2EA 108(2) . . ?
C1EA C0EA C29 111(2) . . ?
C1EA C0EA C2EA 110(2) . . ?
C27 C57 C2EA 109(2) . . ?
C3EA C57 C27 110(2) . . ?
C3EA C57 C2EA 112(3) . . ?
C57 C2EA C0EA 107(2) . . ?
C9DA C77 C59 110.0(19) . . ?
C0EA C1EA C59 112(2) . . ?
C6EA C11 C22 110(2) . . ?
C5EA C11 C6EA 109(2) . . ?
C5EA C11 C22 103.0(19) . . ?
C8EA C15 C4EA 110(2) . . ?
C6EA C7EA C9EA 109(3) . . ?
C38 C7EA C6EA 107(3) . . ?
C38 C7EA C9EA 111(3) . . ?
C7EA C6EA C11 110(2) . . ?
C7EA C38 C4EA 111(2) . . ?
C15 C4EA S012 108.5(16) . . ?
C38 C4EA S012 110.1(17) . . ?
C38 C4EA C15 110(2) . . ?
C5EA C4EA S012 112.6(16) . . ?
C5EA C4EA C15 108(2) . . ?
C5EA C4EA C38 108(2) . . ?
C77 C59 C1EA 109(2) . . ?
C77 C59 C3EA 108(2) . . ?
C1EA C59 C3EA 104(2) . . ?
C4EA C5EA C11 112(2) . . ?
C57 C3EA C59 113(2) . . ?
C8EA C22 C11 107(2) . . ?
C8EA C9EA C7EA 112(3) . . ?
C22 C8EA C15 109(3) . . ?
C9EA C8EA C15 108(3) . . ?
C9EA C8EA C22 115(3) . . ?
C0FA C1FA C3FA 107.1(16) . . ?
C12 C2FA C8 106.0(18) . . ?
C4 C2FA C8 109.9(19) . . ?
C4 C2FA C12 114(2) . . ?
C0FA C8 C2FA 110.2(19) . . ?
C2FA C12 C3FA 109.1(19) . . ?
C0FA C14 C18 110.0(19) . . ?
C12 C3FA C1FA 111.1(18) . . ?
C4FA C3FA C1FA 111.5(19) . . ?
C4FA C3FA C12 108.0(18) . . ?
C1FA C0FA S00Q 110.4(14) . . ?
C1FA C0FA C8 110.0(17) . . ?
C8 C0FA S00Q 108.1(14) . . ?
C14 C0FA S00Q 109.9(15) . . ?
C14 C0FA C1FA 110.6(17) . . ?
C14 C0FA C8 107.8(18) . . ?
C3FA C4FA C18 108.2(19) . . ?
C2FA C4 C18 108.6(18) . . ?
C14 C18 C4FA 109.7(19) . . ?
C4 C18 C14 111(2) . . ?
C4 C18 C4FA 108(2) . . ?
C6FA C7FA C1GA 110.2(19) . . ?
C6FA C8FA C17 111.5(17) . . ?
C0GA C5FA C6FA 112.4(18) . . ?
C9FA C17 C8FA 110(2) . . ?
C52 C17 C8FA 106.4(19) . . ?
C52 C17 C9FA 110(2) . . ?
C7FA C6FA S00R 112.7(15) . . ?
C7FA C6FA C8FA 105.4(17) . . ?
C8FA C6FA S00R 112.0(14) . . ?
C5FA C6FA S00R 109.2(14) . . ?
C5FA C6FA C7FA 106.6(18) . . ?
C5FA C6FA C8FA 110.8(17) . . ?
C17 C9FA C0GA 111(2) . . ?
C0GA C2GA C1GA 110(2) . . ?
C2GA C1GA C7FA 108(2) . . ?
C2GA C1GA C52 110(2) . . ?
C52 C1GA C7FA 110.2(19) . . ?
C5FA C0GA C9FA 109.2(19) . . ?
C2GA C0GA C5FA 110.6(19) . . ?
C2GA C0GA C9FA 109(2) . . ?
C17 C52 C1GA 109(2) . . ?
C6GA C3GA S013 116.0(13) . . ?
C6GA C3GA C7GA 107.4(9) . . ?
C6GA C3GA C9GA 108.5(9) . . ?
C7GA C3GA S013 110.7(14) . . ?
C9GA C3GA S013 108.5(13) . . ?
C9GA C3GA C7GA 105(2) . . ?
C3GA C6GA C5GA 113.6(14) . . ?
C4GA C5GA C6GA 109(2) . . ?
C4GA C5GA C1HA 108.6(9) . . ?
C1HA C5GA C6GA 108.2(9) . . ?
C5GA C4GA C8GA 111(2) . . ?
C8GA C7GA C3GA 114(2) . . ?
C4GA C8GA C7GA 114(3) . . ?
C4GA C8GA C2HA 108(2) . . ?
C2HA C8GA C7GA 102(3) . . ?
C5GA C1HA C0HA 107.9(16) . . ?
C3GA C9GA C0HA 108.8(19) . . ?
C1HA C0HA C9GA 106.8(9) . . ?
C2HA C0HA C1HA 115(2) . . ?
C2HA C0HA C9GA 112(3) . . ?
C8GA C2HA C0HA 108.1(10) . . ?
C83 C31 C5HA 120.0 . . ?
C3HA C31 C83 117(3) . . ?
C3HA C31 C5HA 123(3) . . ?
C4HA C83 C31 120.0 . . ?
C83 C4HA C7HA 120.0 . . ?
C6HA C7HA C4HA 120.0 . . ?
C5HA C6HA C7HA 120.0 . . ?
C6HA C5HA C31 120.0 . . ?
C65 C2IA C50 120.0 . . ?
C1IA C65 C2IA 120.0 . . ?
C9HA C1IA C65 120.0 . . ?
C1IA C9HA C0IA 120.0 . . ?
C50 C0IA C9HA 120.0 . . ?
C2IA C50 C8HA 120.2(8) . . ?
C0IA C50 C8HA 119.8(8) . . ?
C0IA C50 C2IA 120.0 . . ?
C120 C7IA C6IA 120.0 . . ?
C7IA C120 C3IA 120.0 . . ?
C7IA C120 C4IA 119.7(8) . . ?
C3IA C120 C4IA 120.3(8) . . ?
C5IA C3IA C120 120.0 . . ?
C3IA C5IA C44 120.0 . . ?
C6IA C44 C5IA 120.0 . . ?
C44 C6IA C7IA 120.0 . . ?
C174 C95 C48 120.0 . . ?
C95 C174 C9IA 129(4) . . ?
C105 C174 C95 120.0 . . ?
C105 C174 C9IA 111(4) . . ?
C174 C105 C62 120.0 . . ?
C105 C62 C8IA 120.0 . . ?
C48 C8IA C62 120.0 . . ?
C8IA C48 C95 120.0 . . ?
C0JA C4JA C2JA 119.9(8) . . ?
C0JA C4JA C5JA 120.0 . . ?
C5JA C4JA C2JA 120.1(8) . . ?
C4JA C0JA C1JA 120.0 . . ?
C0JA C1JA C3JA 120.0 . . ?
C104 C3JA C1JA 120.0 . . ?
C3JA C104 C5JA 120.0 . . ?
C104 C5JA C4JA 120.0 . . ?

loop_
_geom_bond_atom_site_label_1
_geom_bond_atom_site_label_2
_geom_bond_distance
_geom_bond_site_symmetry_2
_geom_bond_publ_flag
Au01 Au02 2.7606(11) . ?
Au01 Au03 2.7646(11) . ?
Au01 Au04 2.8436(11) . ?
Au01 Au05 2.8345(11) . ?
Au01 Au06 2.7112(11) . ?
Au01 Au07 2.7585(11) . ?
Au01 Au08 2.8369(11) . ?
Au01 Au09 2.7847(11) . ?
Au01 Au0A 2.8436(11) . ?
Au01 Au0B 2.7694(11) . ?
Au01 Au0C 2.7645(11) . ?
Au01 Au0D 2.7842(11) . ?
Au02 Au03 2.8443(11) . ?
Au02 Au04 2.8612(11) . ?
Au02 Au05 2.9201(11) . ?
Au02 Au07 2.8968(11) . ?
Au02 Au09 2.9103(11) . ?
Au02 Au0G 3.1792(11) . ?
Au02 S00R 2.351(5) . ?
Au03 Au05 2.8814(11) . ?
Au03 Au07 2.9816(11) . ?
Au03 Au0A 3.1154(11) . ?
Au03 Au0B 2.8699(11) . ?
Au03 Au0I 2.9445(12) . ?
Au03 S00S 2.378(5) . ?
Au04 Au07 2.9260(12) . ?
Au04 Au08 3.1024(12) . ?
Au04 Au09 2.7690(11) . ?
Au04 Au0C 2.9579(11) . ?
Au04 Au0E 2.7450(11) . ?
Au04 Au0F 2.7732(12) . ?
Au04 Au0H 2.7708(11) . ?
Au05 Au06 3.0108(11) . ?
Au05 Au09 3.0358(11) . ?
Au05 Au0B 2.8479(11) . ?
Au05 P00X 2.326(5) . ?
Au06 Au09 2.9883(11) . ?
Au06 Au0B 2.8878(12) . ?
Au06 Au0C 2.8974(11) . ?
Au06 Au0D 2.9771(11) . ?
Au06 P00Z 2.292(5) . ?
Au07 Au08 2.8342(11) . ?
Au07 Au0A 2.8593(11) . ?
Au07 S00Q 2.354(5) . ?
Au08 Au0A 2.7583(11) . ?
Au08 Au0C 2.9298(12) . ?
Au08 Au0D 2.7907(11) . ?
Au08 Au0F 2.9793(11) . ?
Au08 S00U 2.358(5) . ?
Au09 Au0C 2.9409(11) . ?
Au09 Au0M 3.1802(12) . ?
Au09 S00T 2.362(5) . ?
Au0A Au0B 3.2122(11) . ?
Au0A Au0D 2.9157(12) . ?
Au0A Au0I 2.9019(12) . ?
Au0A S00Y 2.442(5) . ?
Au0B Au0D 3.2011(11) . ?
Au0B Au0L 3.0423(12) . ?
Au0B S00V 2.390(5) . ?
Au0C Au0D 2.8093(12) . ?
Au0C S00P 2.341(5) . ?
Au0D Au0L 2.8677(12) . ?
Au0D S010 2.394(5) . ?
Au0E Au0F 2.6670(12) . ?
Au0E Au0G 3.1560(12) . ?
Au0E Au0H 2.7274(12) . ?
Au0E Au0J 3.1053(13) . ?
Au0E Au0O 2.9698(13) . ?
Au0E S00W 2.364(5) . ?
Au0F Au0H 2.7190(13) . ?
Au0F Au0K 3.3465(13) . ?
Au0F Au0N 3.1510(12) . ?
Au0F S00U 2.357(5) . ?
Au0G S00R 2.298(5) . ?
Au0G S00W 2.294(5) . ?
Au0H Au0K 3.1391(13) . ?
Au0H Au0M 3.0855(13) . ?
Au0H Au0N 2.9861(13) . ?
Au0H S011 2.355(6) . ?
Au0I S00S 2.298(5) . ?
Au0I S00Y 2.301(6) . ?
Au0J Au0O 3.3537(14) . ?
Au0J S00Q 2.296(5) . ?
Au0J S013 2.315(6) . ?
Au0K Au0N 3.3712(12) . ?
Au0K S00P 2.300(5) . ?
Au0K S012 2.318(5) . ?
Au0L S00V 2.308(6) . ?
Au0L S010 2.301(6) . ?
Au0M S00T 2.314(5) . ?
Au0M S011 2.312(6) . ?
Au0N Au0O 2.9796(13) . ?
Au0N S012 2.307(6) . ?
Au0N S014 2.319(6) . ?
Au0O S013 2.313(7) . ?
Au0O S014 2.327(7) . ?
S00P C90 1.89(2) . ?
S00Q C0FA 1.84(2) . ?
S00R C6FA 1.81(2) . ?
S00S C7 1.84(2) . ?
S00T C5BA 1.86(2) . ?
S00U C71 1.85(2) . ?
S00V C0CA 1.88(2) . ?
S00W C1DA 1.84(2) . ?
P00X C0AA 1.81(2) . ?
P00X C30 1.80(2) . ?
P00X C86 1.85(2) . ?
S00Y C91 1.88(2) . ?
P00Z C3 1.80(2) . ?
P00Z C9 1.85(2) . ?
P00Z C23 1.84(2) . ?
S010 C190 1.92(2) . ?
S011 C9DA 1.87(2) . ?
S012 C4EA 1.85(2) . ?
S013 C3GA 1.803(19) . ?
S014 C61 1.86(3) . ?
C3 C63 1.35(3) . ?
C3 C94 1.50(3) . ?
C9 C119 1.38(3) . ?
C9 C7BA 1.41(3) . ?
C23 C26 1.39(3) . ?
C23 C113 1.33(4) . ?
C26 C75 1.40(4) . ?
C26 O1 1.38(3) . ?
C63 C79 1.38(3) . ?
C74 C75 1.33(4) . ?
C74 C188 1.35(4) . ?
C92 C94 1.35(4) . ?
C92 C192 1.35(4) . ?
C2 C0AA 1.39(3) . ?
C2 C168 1.35(3) . ?
C0AA C56 1.38(3) . ?
C30 C43 1.43(3) . ?
C30 C116 1.40(3) . ?
C56 C144 1.40(3) . ?
C56 O1 1.35(3) . ?
C86 C55 1.42(3) . ?
C86 C84 1.31(3) . ?
C19 C42 1.36(3) . ?
C19 C7BA 1.32(3) . ?
C2AA C116 1.42(3) . ?
C2AA C170 1.38(4) . ?
C28 C42 1.40(3) . ?
C28 C119 1.30(4) . ?
C1AA C9BA 1.39(4) . ?
C1AA C132 1.40(3) . ?
C43 C148 1.34(4) . ?
C55 C9BA 1.37(4) . ?
C79 C192 1.42(4) . ?
C84 C132 1.42(3) . ?
C113 C188 1.42(4) . ?
C138 C144 1.39(4) . ?
C138 C168 1.40(3) . ?
C148 C170 1.33(4) . ?
C5AA C20 1.50(3) . ?
C5AA C53 1.52(3) . ?
C5AA C64 1.44(3) . ?
C20 C190 1.55(3) . ?
C32 C90 1.49(3) . ?
C32 C6AA 1.56(3) . ?
C7AA C111 1.49(3) . ?
C7AA C6AA 1.65(4) . ?
C8AA C90 1.52(3) . ?
C8AA C58 1.51(3) . ?
C45 C64 1.58(3) . ?
C45 C130 1.53(3) . ?
C45 C154 1.53(3) . ?
C53 C68 1.61(3) . ?
C3AA C82 1.51(4) . ?
C3AA C173 1.59(4) . ?
C9AA C111 1.53(3) . ?
C9AA C58 1.51(4) . ?
C68 C88 1.52(3) . ?
C68 C130 1.46(3) . ?
C82 C137 1.55(3) . ?
C82 C158 1.43(4) . ?
C88 C190 1.53(3) . ?
C90 C0BA 1.59(3) . ?
C91 C108 1.53(3) . ?
C91 C137 1.50(3) . ?
C91 C4AA 1.54(3) . ?
C108 C140 1.49(3) . ?
C111 C0BA 1.60(3) . ?
C6AA C147 1.54(4) . ?
C140 C158 1.58(4) . ?
C140 C166 1.54(4) . ?
C147 C58 1.56(4) . ?
C154 C190 1.48(3) . ?
C166 C173 1.48(4) . ?
C4AA C173 1.50(3) . ?
C1BA C3BA 1.57(3) . ?
C1BA C5BA 1.43(3) . ?
C2BA C87 1.58(3) . ?
C2BA C5BA 1.53(3) . ?
C3BA C1CA 1.57(3) . ?
C3BA C100 1.59(3) . ?
C34 C36 1.53(3) . ?
C34 C5BA 1.59(3) . ?
C36 C4BA 1.54(4) . ?
C36 C100 1.56(4) . ?
C1CA C87 1.50(4) . ?
C4BA C87 1.49(4) . ?
C0CA C72 1.52(3) . ?
C0CA C6BA 1.51(3) . ?
C0CA C139 1.51(3) . ?
C60 C85 1.52(4) . ?
C60 C139 1.56(3) . ?
C60 C8BA 1.48(4) . ?
C72 C135 1.60(4) . ?
C85 C135 1.44(5) . ?
C6BA C47 1.61(4) . ?
C135 C123 1.50(5) . ?
C47 C123 1.52(4) . ?
C47 C8BA 1.43(4) . ?
C7 C10 1.50(3) . ?
C7 C24 1.58(3) . ?
C7 C33 1.53(3) . ?
C10 C101 1.54(3) . ?
C24 C66 1.52(3) . ?
C33 C103 1.55(3) . ?
C37 C66 1.50(3) . ?
C37 C103 1.57(3) . ?
C54 C66 1.57(3) . ?
C54 C101 1.49(3) . ?
C101 C46 1.53(3) . ?
C103 C46 1.55(3) . ?
C6 C51 1.55(3) . ?
C6 C71 1.55(3) . ?
C3CA C2CA 1.57(3) . ?
C3CA C102 1.54(4) . ?
C3CA C5CA 1.56(4) . ?
C51 C69 1.56(3) . ?
C51 C102 1.49(3) . ?
C2CA C71 1.51(3) . ?
C4CA C69 1.47(3) . ?
C4CA C81 1.59(3) . ?
C4CA C5CA 1.51(4) . ?
C71 C81 1.49(3) . ?
C13 C61 1.52(4) . ?
C13 C21 1.54(3) . ?
C6CA C61 1.55(4) . ?
C6CA C80 1.57(4) . ?
C49 C61 1.57(4) . ?
C49 C8CA 1.52(4) . ?
C7CA C8CA 1.57(4) . ?
C7CA C80 1.45(4) . ?
C8CA C9CA 1.56(4) . ?
C80 C0DA 1.49(4) . ?
C2DA C1DA 1.56(3) . ?
C2DA C3DA 1.54(3) . ?
C1DA C25 1.52(3) . ?
C1DA C73 1.53(3) . ?
C21 C0DA 1.49(4) . ?
C21 C9CA 1.61(4) . ?
C25 C5DA 1.53(3) . ?
C3DA C4DA 1.50(3) . ?
C3DA C7DA 1.45(4) . ?
C5DA C4DA 1.59(3) . ?
C5DA C8DA 1.54(3) . ?
C6DA C73 1.56(3) . ?
C6DA C7DA 1.53(4) . ?
C6DA C8DA 1.56(3) . ?
C9DA C27 1.56(3) . ?
C9DA C29 1.49(3) . ?
C9DA C77 1.52(3) . ?
C27 C57 1.53(4) . ?
C29 C0EA 1.52(4) . ?
C0EA C2EA 1.57(4) . ?
C0EA C1EA 1.50(4) . ?
C57 C2EA 1.54(4) . ?
C57 C3EA 1.44(4) . ?
C77 C59 1.52(3) . ?
C1EA C59 1.54(4) . ?
C11 C6EA 1.55(4) . ?
C11 C5EA 1.55(3) . ?
C11 C22 1.64(4) . ?
C15 C4EA 1.54(3) . ?
C15 C8EA 1.52(4) . ?
C7EA C6EA 1.53(4) . ?
C7EA C38 1.47(4) . ?
C7EA C9EA 1.54(4) . ?
C38 C4EA 1.52(4) . ?
C4EA C5EA 1.51(3) . ?
C59 C3EA 1.58(4) . ?
C22 C8EA 1.51(4) . ?
C9EA C8EA 1.44(5) . ?
C1FA C3FA 1.57(3) . ?
C1FA C0FA 1.54(3) . ?
C2FA C8 1.58(3) . ?
C2FA C12 1.51(3) . ?
C2FA C4 1.50(3) . ?
C8 C0FA 1.56(3) . ?
C12 C3FA 1.55(3) . ?
C14 C0FA 1.53(3) . ?
C14 C18 1.55(3) . ?
C3FA C4FA 1.54(3) . ?
C4FA C18 1.58(3) . ?
C4 C18 1.55(3) . ?
C7FA C6FA 1.53(3) . ?
C7FA C1GA 1.57(3) . ?
C8FA C17 1.58(3) . ?
C8FA C6FA 1.54(3) . ?
C5FA C6FA 1.51(3) . ?
C5FA C0GA 1.51(3) . ?
C17 C9FA 1.51(3) . ?
C17 C52 1.49(3) . ?
C9FA C0GA 1.55(3) . ?
C2GA C1GA 1.53(3) . ?
C2GA C0GA 1.47(3) . ?
C1GA C52 1.53(3) . ?
C3GA C6GA 1.542(10) . ?
C3GA C7GA 1.554(10) . ?
C3GA C9GA 1.546(10) . ?
C6GA C5GA 1.549(10) . ?
C5GA C4GA 1.541(10) . ?
C5GA C1HA 1.543(10) . ?
C4GA C8GA 1.542(10) . ?
C7GA C8GA 1.549(10) . ?
C8GA C2HA 1.544(10) . ?
C1HA C0HA 1.549(10) . ?
C9GA C0HA 1.556(10) . ?
C0HA C2HA 1.546(10) . ?
C31 C83 1.3900 . ?
C31 C5HA 1.3900 . ?
C31 C3HA 1.38(6) . ?
C83 C4HA 1.3900 . ?
C4HA C7HA 1.3900 . ?
C7HA C6HA 1.3900 . ?
C6HA C5HA 1.3900 . ?
C8HA C50 1.493(10) . ?
C2IA C65 1.3900 . ?
C2IA C50 1.3900 . ?
C65 C1IA 1.3900 . ?
C1IA C9HA 1.3900 . ?
C9HA C0IA 1.3900 . ?
C0IA C50 1.3900 . ?
C7IA C120 1.3900 . ?
C7IA C6IA 1.3900 . ?
C120 C3IA 1.3900 . ?
C120 C4IA 1.498(10) . ?
C3IA C5IA 1.3900 . ?
C5IA C44 1.3900 . ?
C44 C6IA 1.3900 . ?
C95 C174 1.3900 . ?
C95 C48 1.3900 . ?
C174 C105 1.3900 . ?
C174 C9IA 1.502(10) . ?
C105 C62 1.3900 . ?
C62 C8IA 1.3900 . ?
C8IA C48 1.3900 . ?
C2JA C4JA 1.500(10) . ?
C4JA C0JA 1.3900 . ?
C4JA C5JA 1.3900 . ?
C0JA C1JA 1.3900 . ?
C1JA C3JA 1.3900 . ?
C3JA C104 1.3900 . ?
C104 C5JA 1.3900 . ?

loop_
_smtbx_masks_void_nr
_smtbx_masks_void_average_x
_smtbx_masks_void_average_y
_smtbx_masks_void_average_z
_smtbx_masks_void_volume
_smtbx_masks_void_count_electrons
_smtbx_masks_void_content
1 0.500 0.000 0.500 1978.6 287.9 ?
2 0.500 0.500 1.000 1978.6 287.9 ?
3 0.083 0.206 0.840 14.6 0.0 ?
4 0.083 0.294 0.340 14.6 0.0 ?
5 0.187 0.097 0.904 19.0 0.0 ?
6 0.187 0.403 0.404 19.0 0.0 ?
7 0.405 0.186 0.623 8.6 0.0 ?
8 0.405 0.314 0.123 8.6 0.0 ?
9 0.595 0.686 0.877 8.6 0.3 ?
10 0.595 0.814 0.377 8.6 0.3 ?
11 0.813 0.597 0.596 19.0 0.0 ?
12 0.813 0.903 0.096 19.0 0.0 ?
13 0.917 0.706 0.660 14.6 0.0 ?
14 0.917 0.794 0.160 14.6 0.0 ?
